data_1558539
loop_
_publ_author_name
'Li, Shuo Hao'
'Liu, Xu'
'Hu, Weigang'
'Chen, Mingyang'
'Zhu, Yan'

_publ_section_title
;
 An Au<sub>8</sub> Cluster Fortified by Four Ferrocenes.
;
_journal_issue 29
_journal_name_full 'The journal of physical chemistry. A'
_journal_page_first 6061
_journal_page_last 6067
_journal_paper_doi 10.1021/acs.jpca.0c03366
_journal_volume 124
_journal_year 2020
_chemical_formula_sum 'C136 H112 Au8 Fe4 P8'
_chemical_formula_weight 3793.14
_space_group_crystal_system triclinic
_space_group_IT_number 2
_space_group_name_Hall '-P 1'
_space_group_name_H-M_alt 'P -1'
_atom_sites_solution_hydrogens geom
_audit_creation_method SHELXL-2018/3
_cell_angle_alpha 76.706(3)
_cell_angle_beta 73.016(3)
_cell_angle_gamma 80.103(3)
_cell_formula_units_Z 2
_cell_length_a 16.1360(11)
_cell_length_b 19.7871(13)
_cell_length_c 23.2458(14)
_cell_measurement_reflns_used 9800
_cell_measurement_temperature 213(2)
_cell_measurement_theta_max 53.95
_cell_measurement_theta_min 2.51
_cell_volume 6864.3(8)
_computing_structure_refinement 'SHELXL-2018/3 (Sheldrick, 2018)'
_computing_structure_solution 'SHELXT 2014/5 (Sheldrick, 2014)'
_diffrn_ambient_temperature 213(2)
_diffrn_measured_fraction_theta_full 0.999
_diffrn_measured_fraction_theta_max 0.999
_diffrn_measurement_device_type 'Bruker APEX-II CCD'
_diffrn_measurement_method '\f and \w scans'
_diffrn_radiation_type GaK\a
_diffrn_radiation_wavelength 1.34139
_diffrn_reflns_av_R_equivalents 0.0765
_diffrn_reflns_av_unetI/netI 0.0698
_diffrn_reflns_Laue_measured_fraction_full 0.999
_diffrn_reflns_Laue_measured_fraction_max 0.999
_diffrn_reflns_limit_h_max 19
_diffrn_reflns_limit_h_min -19
_diffrn_reflns_limit_k_max 23
_diffrn_reflns_limit_k_min -23
_diffrn_reflns_limit_l_max 27
_diffrn_reflns_limit_l_min -27
_diffrn_reflns_number 92707
_diffrn_reflns_point_group_measured_fraction_full 0.999
_diffrn_reflns_point_group_measured_fraction_max 0.999
_diffrn_reflns_theta_full 53.000
_diffrn_reflns_theta_max 53.000
_diffrn_reflns_theta_min 1.761
_exptl_absorpt_coefficient_mu 13.821
_exptl_absorpt_correction_T_max 0.3012
_exptl_absorpt_correction_T_min 0.1217
_exptl_absorpt_correction_type multi-scan
_exptl_absorpt_process_details sadabs
_exptl_crystal_density_diffrn 1.835
_exptl_crystal_description block
_exptl_crystal_F_000 3568
_exptl_crystal_size_max 0.150
_exptl_crystal_size_mid 0.110
_exptl_crystal_size_min 0.090
_refine_diff_density_max 5.834
_refine_diff_density_min -2.258
_refine_diff_density_rms 0.246
_refine_ls_extinction_method none
_refine_ls_goodness_of_fit_ref 1.076
_refine_ls_hydrogen_treatment constr
_refine_ls_matrix_type full
_refine_ls_number_parameters 1393
_refine_ls_number_reflns 24255
_refine_ls_number_restraints 817
_refine_ls_restrained_S_all 1.068
_refine_ls_R_factor_all 0.0882
_refine_ls_R_factor_gt 0.0675
_refine_ls_shift/su_max 0.001
_refine_ls_shift/su_mean 0.000
_refine_ls_structure_factor_coef Fsqd
_refine_ls_weighting_details 'w=1/[\s^2^(Fo^2^)+(0.1201P)^2^+17.1203P] where P=(Fo^2^+2Fc^2^)/3'
_refine_ls_weighting_scheme calc
_refine_ls_wR_factor_gt 0.1844
_refine_ls_wR_factor_ref 0.2014
_reflns_Friedel_coverage 0.000
_reflns_number_gt 17976
_reflns_number_total 24255
_reflns_threshold_expression 'I > 2\s(I)'
_cod_data_source_file jp0c03366_si_002.cif
_cod_data_source_block 20190820zh_zhuyan_aufe_0m_a_sq
_cod_depositor_comments 'Adding full bibliography for 1558539.cif.'
_cod_database_code 1558539
_shelx_shelxl_version_number 2018/3
_shelx_space_group_comment
;
The symmetry employed for this shelxl refinement is uniquely defined
by the following loop, which should always be used as a source of
symmetry information in preference to the above space-group names.
They are only intended as comments.
;
_shelx_estimated_absorpt_t_min 0.231
_shelx_estimated_absorpt_t_max 0.369

loop_
_space_group_symop_operation_xyz
'x, y, z'
'-x, -y, -z'

loop_
_atom_site_label
_atom_site_type_symbol
_atom_site_fract_x
_atom_site_fract_y
_atom_site_fract_z
_atom_site_U_iso_or_equiv
_atom_site_adp_type
_atom_site_occupancy
_atom_site_site_symmetry_order
_atom_site_calc_flag
_atom_site_refinement_flags_posn
_atom_site_refinement_flags_adp
_atom_site_refinement_flags_occupancy
_atom_site_disorder_assembly
_atom_site_disorder_group
Au1 Au 0.34298(3) 0.27555(3) 0.31564(2) 0.04802(15) Uani 1 1 d . . . . .
Au2 Au 0.25008(4) 0.37531(3) 0.24268(2) 0.04998(15) Uani 1 1 d . . . . .
Au3 Au 0.19571(3) 0.23347(3) 0.28905(2) 0.04628(14) Uani 1 1 d . . . . .
Au4 Au 0.19983(3) 0.30522(3) 0.16470(2) 0.04771(15) Uani 1 1 d . . . . .
Au5 Au 0.26652(4) 0.16391(3) 0.16855(2) 0.05035(15) Uani 1 1 d . . . . .
Au6 Au 0.34353(3) 0.25146(2) 0.20609(2) 0.03956(13) Uani 1 1 d . . . . .
Au7 Au 0.33260(3) 0.11876(3) 0.27477(2) 0.04694(15) Uani 1 1 d . . . . .
Au8 Au 0.47812(3) 0.18639(3) 0.25600(2) 0.04662(14) Uani 1 1 d . . . . .
C1 C 0.2797(7) 0.6142(6) 0.2180(5) 0.090(5) Uani 1 1 d G U . . .
H1 H 0.232789 0.630895 0.248146 0.108 Uiso 1 1 calc R U . . .
C2 C 0.3441(9) 0.6567(5) 0.1837(7) 0.109(6) Uani 1 1 d G U . . .
H2 H 0.340776 0.702163 0.190633 0.130 Uiso 1 1 calc R U . . .
C3 C 0.4135(8) 0.6319(7) 0.1392(6) 0.120(7) Uani 1 1 d G U . . .
H3 H 0.457087 0.660664 0.116013 0.144 Uiso 1 1 calc R U . . .
C4 C 0.4185(8) 0.5646(8) 0.1290(6) 0.137(9) Uani 1 1 d G U . . .
H4 H 0.465413 0.547896 0.098907 0.164 Uiso 1 1 calc R U . . .
C5 C 0.3541(9) 0.5221(6) 0.1633(6) 0.099(6) Uani 1 1 d G U . . .
H5 H 0.357428 0.476627 0.156419 0.119 Uiso 1 1 calc R U . . .
C6 C 0.2847(7) 0.5469(6) 0.2078(5) 0.067(4) Uani 1 1 d G U . . .
C7 C 0.2256(10) 0.5107(8) 0.3591(7) 0.066(4) Uani 1 1 d . U . . .
H7 H 0.284974 0.500513 0.339925 0.080 Uiso 1 1 calc R U . . .
C8 C 0.2006(13) 0.5224(10) 0.4203(9) 0.094(5) Uani 1 1 d . U . . .
H8 H 0.242028 0.519760 0.442226 0.113 Uiso 1 1 calc R U . . .
C9 C 0.1104(13) 0.5384(10) 0.4467(9) 0.088(5) Uani 1 1 d . U . . .
H9 H 0.091062 0.545824 0.487257 0.105 Uiso 1 1 calc R U . . .
C10 C 0.0516(13) 0.5431(10) 0.4143(9) 0.087(5) Uani 1 1 d . U . . .
H10 H -0.008043 0.553926 0.432510 0.105 Uiso 1 1 calc R U . . .
C11 C 0.0792(11) 0.5320(8) 0.3537(8) 0.074(4) Uani 1 1 d . U . . .
H11 H 0.038233 0.537213 0.330869 0.089 Uiso 1 1 calc R U . . .
C12 C 0.1651(10) 0.5138(8) 0.3279(7) 0.063(4) Uani 1 1 d . U . . .
C13 C 0.1060(8) 0.5254(7) 0.2222(6) 0.052(3) Uani 1 1 d . U . . .
C14 C 0.0815(9) 0.5966(8) 0.1970(7) 0.062(4) Uani 1 1 d . U . . .
H14 H 0.114873 0.636862 0.189066 0.074 Uiso 1 1 calc R U . . .
C15 C -0.0003(11) 0.5978(9) 0.1859(7) 0.075(4) Uani 1 1 d . U . . .
H15 H -0.033764 0.639754 0.167526 0.090 Uiso 1 1 calc R U . . .
C16 C -0.0270(10) 0.5300(8) 0.2044(7) 0.067(4) Uani 1 1 d . U . . .
H16 H -0.081947 0.516260 0.202041 0.081 Uiso 1 1 calc R U . . .
C17 C 0.0375(9) 0.4869(8) 0.2268(7) 0.064(4) Uani 1 1 d . U . . .
H17 H 0.036728 0.436039 0.242863 0.077 Uiso 1 1 calc R U . . .
C18 C 0.1981(9) 0.4814(7) 0.0844(6) 0.056(3) Uani 1 1 d . U . . .
H18 H 0.246511 0.452483 0.099739 0.068 Uiso 1 1 calc R U . . .
C19 C 0.1936(11) 0.5537(8) 0.0633(7) 0.070(4) Uani 1 1 d . U . . .
H19 H 0.238422 0.584380 0.058896 0.084 Uiso 1 1 calc R U . . .
C20 C 0.1102(11) 0.5743(9) 0.0461(7) 0.072(4) Uani 1 1 d . U . . .
H20 H 0.088204 0.622331 0.028865 0.087 Uiso 1 1 calc R U . . .
C21 C 0.0662(10) 0.5154(7) 0.0603(6) 0.063(4) Uani 1 1 d . U . . .
H21 H 0.008487 0.513522 0.054183 0.075 Uiso 1 1 calc R U . . .
C22 C 0.1220(9) 0.4566(7) 0.0852(6) 0.054(3) Uani 1 1 d . U . . .
C23 C -0.0331(9) 0.3355(7) 0.2202(6) 0.058(3) Uani 1 1 d . U . . .
H23 H 0.012496 0.311289 0.237048 0.069 Uiso 1 1 calc R U . . .
C24 C -0.1159(12) 0.3384(9) 0.2571(8) 0.082(5) Uani 1 1 d . U . . .
H24 H -0.128130 0.315002 0.298221 0.098 Uiso 1 1 calc R U . . .
C25 C -0.1824(13) 0.3774(9) 0.2318(9) 0.086(5) Uani 1 1 d . U . . .
H25 H -0.239310 0.383566 0.257128 0.103 Uiso 1 1 calc R U . . .
C26 C -0.1661(11) 0.4060(8) 0.1724(7) 0.070(4) Uani 1 1 d . U . . .
H26 H -0.211928 0.430807 0.156254 0.084 Uiso 1 1 calc R U . . .
C27 C -0.0797(10) 0.3993(8) 0.1329(8) 0.073(4) Uani 1 1 d . U . . .
H27 H -0.068795 0.416749 0.090509 0.087 Uiso 1 1 calc R U . . .
C28 C -0.0134(9) 0.3668(7) 0.1587(6) 0.055(3) Uani 1 1 d . U . . .
C29 C 0.0460(9) 0.2790(7) 0.0549(7) 0.062(4) Uani 1 1 d . U . . .
H29 H 0.018840 0.256983 0.094743 0.074 Uiso 1 1 calc R U . . .
C30 C 0.0397(11) 0.2540(9) 0.0064(7) 0.072(4) Uani 1 1 d . U . . .
H30 H 0.006685 0.216908 0.012902 0.087 Uiso 1 1 calc R U . . .
C31 C 0.0824(11) 0.2839(9) -0.0522(8) 0.077(4) Uani 1 1 d . U . . .
H31 H 0.079852 0.265208 -0.085252 0.092 Uiso 1 1 calc R U . . .
C32 C 0.1295(10) 0.3413(8) -0.0641(7) 0.064(4) Uani 1 1 d . U . . .
H32 H 0.158496 0.361013 -0.104297 0.077 Uiso 1 1 calc R U . . .
C33 C 0.1317(10) 0.3681(8) -0.0135(7) 0.066(4) Uani 1 1 d . U . . .
H33 H 0.160403 0.407928 -0.020466 0.079 Uiso 1 1 calc R U . . .
C34 C 0.0922(9) 0.3370(7) 0.0474(6) 0.055(3) Uani 1 1 d . U . . .
C35 C 0.3842(9) 0.0826(7) 0.0092(6) 0.059(3) Uani 1 1 d . U . . .
H35 H 0.410192 0.046900 0.034960 0.071 Uiso 1 1 calc R U . . .
C36 C 0.4284(11) 0.1039(9) -0.0493(7) 0.075(4) Uani 1 1 d . U . . .
H36 H 0.485261 0.083280 -0.064860 0.090 Uiso 1 1 calc R U . . .
C37 C 0.3876(12) 0.1583(9) -0.0873(8) 0.081(5) Uani 1 1 d . U . . .
H37 H 0.417832 0.174065 -0.128181 0.098 Uiso 1 1 calc R U . . .
C38 C 0.3070(11) 0.1867(9) -0.0651(8) 0.078(4) Uani 1 1 d . U . . .
H38 H 0.279724 0.221169 -0.090937 0.094 Uiso 1 1 calc R U . . .
C39 C 0.2641(11) 0.1666(9) -0.0061(7) 0.075(4) Uani 1 1 d . U . . .
H39 H 0.208525 0.189156 0.009577 0.091 Uiso 1 1 calc R U . . .
C40 C 0.3008(8) 0.1132(6) 0.0314(5) 0.048(3) Uani 1 1 d . U . . .
C41 C 0.0661(9) 0.1187(7) 0.1617(6) 0.055(3) Uani 1 1 d . U . . .
H41 H 0.082502 0.135904 0.190756 0.066 Uiso 1 1 calc R U . . .
C42 C -0.0220(12) 0.1225(9) 0.1647(8) 0.081(5) Uani 1 1 d . U . . .
H42 H -0.065204 0.146952 0.191686 0.098 Uiso 1 1 calc R U . . .
C43 C -0.0431(12) 0.0878(9) 0.1253(8) 0.083(5) Uani 1 1 d . U . . .
H43 H -0.102167 0.084853 0.129433 0.100 Uiso 1 1 calc R U . . .
C44 C 0.0175(11) 0.0588(9) 0.0822(8) 0.077(4) Uani 1 1 d . U . . .
H44 H 0.000239 0.037412 0.056079 0.092 Uiso 1 1 calc R U . . .
C45 C 0.1057(10) 0.0600(8) 0.0757(7) 0.064(4) Uani 1 1 d . U . . .
H45 H 0.147852 0.040899 0.044369 0.077 Uiso 1 1 calc R U . . .
C46 C 0.1312(9) 0.0896(7) 0.1157(6) 0.060(3) Uani 1 1 d . U . . .
C47 C 0.2822(9) -0.0004(7) 0.1360(6) 0.050(3) Uani 1 1 d . U . . .
C48 C 0.3596(9) -0.0204(7) 0.1593(6) 0.061(3) Uani 1 1 d . U . . .
H48 H 0.397301 0.011429 0.164042 0.073 Uiso 1 1 calc R U . . .
C49 C 0.3685(12) -0.0963(9) 0.1759(8) 0.080(5) Uani 1 1 d . U . . .
H49 H 0.414188 -0.125776 0.194034 0.096 Uiso 1 1 calc R U . . .
C50 C 0.3038(11) -0.1202(9) 0.1609(7) 0.075(4) Uani 1 1 d . U . . .
H50 H 0.294851 -0.170018 0.167873 0.090 Uiso 1 1 calc R U . . .
C51 C 0.2483(10) -0.0621(8) 0.1364(7) 0.064(4) Uani 1 1 d . U . . .
H51 H 0.196237 -0.064885 0.122986 0.077 Uiso 1 1 calc R U . . .
C52 C 0.1563(10) -0.1066(7) 0.2934(7) 0.072(4) Uani 1 1 d D U . . .
H52 H 0.129840 -0.147981 0.293011 0.087 Uiso 1 1 calc R U . . .
C53 C 0.1250(9) -0.0327(7) 0.2735(6) 0.066(4) Uani 1 1 d D U . . .
H53 H 0.074154 -0.016487 0.256161 0.080 Uiso 1 1 calc R U . . .
C54 C 0.2349(10) -0.1068(8) 0.3126(7) 0.066(4) Uani 1 1 d . U . . .
H54 H 0.271523 -0.147655 0.329396 0.079 Uiso 1 1 calc R U . . .
C55 C 0.2437(9) -0.0347(7) 0.3051(6) 0.054(3) Uani 1 1 d . U . . .
C56 C 0.1727(9) 0.0062(7) 0.2803(6) 0.058(3) Uani 1 1 d . U . . .
H56 H 0.164555 0.057911 0.269729 0.070 Uiso 1 1 calc R U . . .
C57 C 0.4442(9) -0.1217(7) 0.3252(6) 0.058(3) Uani 1 1 d . U . . .
H57 H 0.400823 -0.141993 0.358330 0.070 Uiso 1 1 calc R U . . .
C58 C 0.5190(11) -0.1611(9) 0.3042(8) 0.078(4) Uani 1 1 d . U . . .
H58 H 0.527158 -0.208371 0.322740 0.093 Uiso 1 1 calc R U . . .
C59 C 0.5839(12) -0.1326(10) 0.2556(8) 0.085(5) Uani 1 1 d . U . . .
H59 H 0.635911 -0.160682 0.241386 0.102 Uiso 1 1 calc R U . . .
C60 C 0.5732(11) -0.0639(8) 0.2280(7) 0.074(4) Uani 1 1 d . U . . .
H60 H 0.617599 -0.044686 0.195015 0.088 Uiso 1 1 calc R U . . .
C61 C 0.4969(10) -0.0233(8) 0.2490(7) 0.064(4) Uani 1 1 d . U . . .
H61 H 0.489550 0.023815 0.229765 0.077 Uiso 1 1 calc R U . . .
C62 C 0.4294(9) -0.0504(7) 0.2984(6) 0.055(3) Uani 1 1 d . U . . .
C63 C 0.2401(11) -0.0524(8) 0.4408(7) 0.074(4) Uani 1 1 d . U . . .
H63 H 0.208351 -0.073536 0.423003 0.089 Uiso 1 1 calc R U . . .
C64 C 0.2195(11) -0.0612(9) 0.5062(8) 0.077(4) Uani 1 1 d . U . . .
H64 H 0.172567 -0.085466 0.531356 0.092 Uiso 1 1 calc R U . . .
C65 C 0.2706(11) -0.0328(9) 0.5316(8) 0.075(4) Uani 1 1 d . U . . .
H65 H 0.260501 -0.039786 0.574394 0.090 Uiso 1 1 calc R U . . .
C66 C 0.3361(10) 0.0056(8) 0.4935(7) 0.065(4) Uani 1 1 d . U . . .
H66 H 0.371000 0.025233 0.510001 0.078 Uiso 1 1 calc R U . . .
C67 C 0.3502(10) 0.0153(8) 0.4291(7) 0.064(4) Uani 1 1 d . U . . .
H67 H 0.393076 0.043281 0.403157 0.077 Uiso 1 1 calc R U . . .
C68 C 0.3043(9) -0.0143(7) 0.4044(6) 0.053(3) Uani 1 1 d . U . . .
C69 C 0.6060(10) 0.0307(8) 0.3332(7) 0.066(4) Uani 1 1 d . U . . .
H69 H 0.547566 0.047402 0.349705 0.080 Uiso 1 1 calc R U . . .
C70 C 0.6402(12) -0.0382(9) 0.3542(8) 0.077(4) Uani 1 1 d . U . . .
H70 H 0.605144 -0.066837 0.387092 0.093 Uiso 1 1 calc R U . . .
C71 C 0.7211(12) -0.0632(10) 0.3283(8) 0.086(5) Uani 1 1 d . U . . .
H71 H 0.741443 -0.109894 0.342021 0.103 Uiso 1 1 calc R U . . .
C72 C 0.7743(13) -0.0231(10) 0.2829(9) 0.089(5) Uani 1 1 d . U . . .
H72 H 0.831352 -0.042006 0.265628 0.106 Uiso 1 1 calc R U . . .
C73 C 0.7456(11) 0.0476(9) 0.2603(8) 0.080(5) Uani 1 1 d . U . . .
H73 H 0.782527 0.075704 0.228264 0.096 Uiso 1 1 calc R U . . .
C74 C 0.6619(9) 0.0734(7) 0.2871(6) 0.055(3) Uani 1 1 d . U . . .
C75 C 0.7133(10) 0.1852(9) 0.3412(7) 0.071(4) Uani 1 1 d . U . . .
H75 H 0.746106 0.142073 0.335469 0.085 Uiso 1 1 calc R U . . .
C76 C 0.7327(13) 0.2214(10) 0.3744(8) 0.087(5) Uani 1 1 d . U . . .
H76 H 0.781693 0.204382 0.389672 0.104 Uiso 1 1 calc R U . . .
C77 C 0.6855(12) 0.2836(10) 0.3888(8) 0.084(5) Uani 1 1 d . U . . .
H77 H 0.698003 0.306663 0.415934 0.101 Uiso 1 1 calc R U . . .
C78 C 0.6188(11) 0.3096(9) 0.3604(7) 0.073(4) Uani 1 1 d . U . . .
H78 H 0.586532 0.352959 0.366212 0.088 Uiso 1 1 calc R U . . .
C79 C 0.5997(10) 0.2720(8) 0.3239(7) 0.068(4) Uani 1 1 d . U . . .
H79 H 0.553990 0.290199 0.305248 0.081 Uiso 1 1 calc R U . . .
C80 C 0.6452(8) 0.2088(7) 0.3138(6) 0.052(3) Uani 1 1 d . U . . .
C81 C 0.7587(8) 0.2398(7) 0.1775(6) 0.055(3) Uani 1 1 d . U . . .
H81 H 0.776493 0.258574 0.207493 0.066 Uiso 1 1 calc R U . . .
C82 C 0.7941(9) 0.2511(7) 0.1130(6) 0.058(3) Uani 1 1 d . U . . .
H82 H 0.840673 0.281214 0.089827 0.070 Uiso 1 1 calc R U . . .
C83 C 0.7513(9) 0.2151(7) 0.0867(6) 0.060(3) Uani 1 1 d . U . . .
H83 H 0.763585 0.214166 0.042548 0.071 Uiso 1 1 calc R U . . .
C84 C 0.6901(9) 0.1795(7) 0.1341(6) 0.060(3) Uani 1 1 d . U . . .
H84 H 0.650542 0.149519 0.129112 0.073 Uiso 1 1 calc R U . . .
C85 C 0.6919(8) 0.1937(7) 0.1901(6) 0.051(3) Uani 1 1 d . U . . .
C86 C 0.5465(9) 0.3410(8) 0.1733(7) 0.064(4) Uani 1 1 d . U . . .
H86 H 0.507610 0.327806 0.214817 0.076 Uiso 1 1 calc R U . . .
C87 C 0.6177(9) 0.3806(7) 0.1568(7) 0.058(3) Uani 1 1 d . U . . .
H87 H 0.637515 0.400192 0.185431 0.070 Uiso 1 1 calc R U . . .
C88 C 0.6576(9) 0.3857(7) 0.0939(6) 0.058(3) Uani 1 1 d . U . . .
H88 H 0.708294 0.411382 0.070425 0.069 Uiso 1 1 calc R U . . .
C89 C 0.6117(9) 0.3492(7) 0.0693(6) 0.056(3) Uani 1 1 d . U . . .
H89 H 0.624314 0.345414 0.025755 0.067 Uiso 1 1 calc R U . . .
C90 C 0.5413(8) 0.3237(6) 0.1172(5) 0.045(3) Uani 1 1 d . U . . .
C91 C 0.5042(9) 0.1347(7) 0.1084(7) 0.060(3) Uani 1 1 d . U . . .
H91 H 0.465531 0.125360 0.147608 0.072 Uiso 1 1 calc R U . . .
C92 C 0.5528(10) 0.0795(9) 0.0831(7) 0.071(4) Uani 1 1 d . U . . .
H92 H 0.549355 0.033382 0.105088 0.085 Uiso 1 1 calc R U . . .
C93 C 0.6069(10) 0.0935(8) 0.0242(7) 0.070(4) Uani 1 1 d . U . . .
H93 H 0.639048 0.056277 0.005628 0.084 Uiso 1 1 calc R U . . .
C94 C 0.6143(12) 0.1590(9) -0.0064(8) 0.082(5) Uani 1 1 d . U . . .
H94 H 0.653648 0.166732 -0.045437 0.098 Uiso 1 1 calc R U . . .
C95 C 0.5659(10) 0.2159(8) 0.0173(7) 0.065(4) Uani 1 1 d . U . . .
H95 H 0.569635 0.261376 -0.006146 0.078 Uiso 1 1 calc R U . . .
C96 C 0.5098(9) 0.2043(7) 0.0783(6) 0.054(3) Uani 1 1 d . U . . .
C97 C 0.3762(9) 0.3107(7) 0.0179(6) 0.056(3) Uani 1 1 d . U . . .
H97 H 0.365756 0.263543 0.028083 0.067 Uiso 1 1 calc R U . . .
C98 C 0.3520(11) 0.3551(9) -0.0330(7) 0.075(4) Uani 1 1 d . U . . .
H98 H 0.331664 0.337232 -0.059837 0.090 Uiso 1 1 calc R U . . .
C99 C 0.3590(10) 0.4239(8) -0.0418(7) 0.066(4) Uani 1 1 d . U . . .
H99 H 0.338173 0.454751 -0.073124 0.079 Uiso 1 1 calc R U . . .
C100 C 0.3943(9) 0.4496(8) -0.0076(7) 0.063(4) Uani 1 1 d . U . . .
H100 H 0.398833 0.497785 -0.015824 0.076 Uiso 1 1 calc R U . . .
C101 C 0.4242(9) 0.4076(7) 0.0393(6) 0.057(3) Uani 1 1 d . U . . .
H101 H 0.450508 0.426145 0.062462 0.069 Uiso 1 1 calc R U . . .
C102 C 0.4146(9) 0.3358(7) 0.0522(6) 0.053(3) Uani 1 1 d . U . . .
C103 C 0.0051(10) 0.3407(8) 0.3641(7) 0.066(4) Uani 1 1 d . U . . .
H103 H 0.057605 0.350989 0.334685 0.079 Uiso 1 1 calc R U . . .
C104 C -0.0607(12) 0.3971(10) 0.3786(8) 0.085(5) Uani 1 1 d . U . . .
H104 H -0.054670 0.444123 0.360101 0.102 Uiso 1 1 calc R U . . .
C105 C -0.1379(14) 0.3739(11) 0.4247(10) 0.100(6) Uani 1 1 d . U . . .
H105 H -0.183068 0.408075 0.438426 0.120 Uiso 1 1 calc R U . . .
C106 C -0.1484(13) 0.3085(10) 0.4484(8) 0.086(5) Uani 1 1 d . U . . .
H106 H -0.201785 0.296910 0.475970 0.104 Uiso 1 1 calc R U . . .
C107 C -0.0828(10) 0.2563(9) 0.4337(7) 0.069(4) Uani 1 1 d . U . . .
H107 H -0.090149 0.209375 0.452153 0.082 Uiso 1 1 calc R U . . .
C108 C -0.0046(9) 0.2739(7) 0.3906(6) 0.055(3) Uani 1 1 d . U . . .
C109 C 0.0360(8) 0.1286(7) 0.3766(6) 0.049(3) Uani 1 1 d . U . . .
C110 C -0.0152(11) 0.1363(9) 0.3367(7) 0.074(4) Uani 1 1 d . U . . .
H110 H -0.021963 0.179201 0.309888 0.089 Uiso 1 1 calc R U . . .
C111 C -0.0567(10) 0.0807(8) 0.3361(7) 0.066(4) Uani 1 1 d . U . . .
H111 H -0.092629 0.085411 0.309753 0.079 Uiso 1 1 calc R U . . .
C112 C -0.0439(11) 0.0182(9) 0.3754(8) 0.076(4) Uani 1 1 d . U . . .
H112 H -0.072701 -0.019537 0.376084 0.091 Uiso 1 1 calc R U . . .
C113 C 0.0097(12) 0.0096(10) 0.4136(8) 0.084(5) Uani 1 1 d . U . . .
H113 H 0.019262 -0.033880 0.438796 0.101 Uiso 1 1 calc R U . . .
C114 C 0.0497(11) 0.0666(8) 0.4142(7) 0.074(4) Uani 1 1 d . U . . .
H114 H 0.085740 0.062137 0.440468 0.089 Uiso 1 1 calc R U . . .
C115 C 0.1216(9) 0.1826(7) 0.4434(6) 0.053(3) Uani 1 1 d . U . . .
C116 C 0.0662(10) 0.1828(8) 0.5079(7) 0.068(4) Uani 1 1 d . U . . .
H116 H 0.002226 0.194819 0.520766 0.082 Uiso 1 1 calc R U . . .
C117 C 0.1221(11) 0.1615(9) 0.5463(8) 0.076(4) Uani 1 1 d . U . . .
H117 H 0.103322 0.157478 0.591392 0.092 Uiso 1 1 calc R U . . .
C118 C 0.2100(11) 0.1503(8) 0.5118(7) 0.072(4) Uani 1 1 d . U . . .
H118 H 0.261593 0.135677 0.528431 0.087 Uiso 1 1 calc R U . . .
C119 C 0.2100(9) 0.1621(7) 0.4494(6) 0.059(3) Uani 1 1 d . U . . .
H119 H 0.262699 0.158648 0.414875 0.071 Uiso 1 1 calc R U . . .
C120 C 0.1687(9) 0.3458(7) 0.4312(6) 0.059(3) Uani 1 1 d . U . . .
H120 H 0.167622 0.356418 0.387691 0.071 Uiso 1 1 calc R U . . .
C121 C 0.0952(11) 0.3502(8) 0.4803(7) 0.069(4) Uani 1 1 d . U . . .
H121 H 0.034193 0.364771 0.478158 0.082 Uiso 1 1 calc R U . . .
C122 C 0.1254(11) 0.3275(9) 0.5351(8) 0.077(4) Uani 1 1 d . U . . .
H122 H 0.088318 0.323839 0.577725 0.092 Uiso 1 1 calc R U . . .
C123 C 0.2171(10) 0.3124(8) 0.5176(7) 0.063(4) Uani 1 1 d . U . . .
H123 H 0.255251 0.296061 0.545729 0.076 Uiso 1 1 calc R U . . .
C124 C 0.2452(9) 0.3237(7) 0.4519(6) 0.054(3) Uani 1 1 d . U . . .
C125 C 0.4762(12) 0.4774(9) 0.3022(9) 0.082(5) Uani 1 1 d . U . . .
H125 H 0.501243 0.493411 0.260336 0.098 Uiso 1 1 calc R U . . .
C126 C 0.4803(14) 0.5130(12) 0.3448(10) 0.108(6) Uani 1 1 d . U . . .
H126 H 0.508812 0.553602 0.333192 0.130 Uiso 1 1 calc R U . . .
C127 C 0.4393(13) 0.4862(11) 0.4085(9) 0.097(6) Uani 1 1 d . U . . .
H127 H 0.439482 0.510711 0.438692 0.116 Uiso 1 1 calc R U . . .
C128 C 0.4011(11) 0.4272(8) 0.4252(8) 0.074(4) Uani 1 1 d . U . . .
H128 H 0.375402 0.410142 0.466737 0.089 Uiso 1 1 calc R U . . .
C129 C 0.3998(9) 0.3913(7) 0.3806(6) 0.054(3) Uani 1 1 d . U . . .
C130 C 0.4343(9) 0.4167(7) 0.3215(7) 0.062(4) Uani 1 1 d . U . . .
H130 H 0.430389 0.392941 0.291919 0.074 Uiso 1 1 calc R U . . .
C131 C 0.4342(10) 0.2599(8) 0.4977(7) 0.065(4) Uani 1 1 d . U . . .
H131 H 0.413690 0.303907 0.508478 0.078 Uiso 1 1 calc R U . . .
C132 C 0.4859(11) 0.2118(9) 0.5295(8) 0.078(4) Uani 1 1 d . U . . .
H132 H 0.499443 0.223285 0.562565 0.094 Uiso 1 1 calc R U . . .
C133 C 0.5168(10) 0.1498(8) 0.5144(7) 0.069(4) Uani 1 1 d . U . . .
H133 H 0.550642 0.117503 0.537335 0.083 Uiso 1 1 calc R U . . .
C134 C 0.4990(10) 0.1322(8) 0.4636(7) 0.067(4) Uani 1 1 d . U . . .
H134 H 0.521532 0.089075 0.451441 0.081 Uiso 1 1 calc R U . . .
C135 C 0.4468(9) 0.1815(7) 0.4331(6) 0.058(3) Uani 1 1 d . U . . .
H135 H 0.434359 0.171752 0.398945 0.070 Uiso 1 1 calc R U . . .
C136 C 0.4135(9) 0.2428(7) 0.4506(6) 0.055(3) Uani 1 1 d . U . . .
Fe1 Fe 0.25110(14) -0.05695(11) 0.22302(9) 0.0582(5) Uani 1 1 d . . . . .
Fe2 Fe 0.66308(12) 0.28409(10) 0.13294(8) 0.0517(5) Uani 1 1 d . . . . .
Fe3 Fe 0.08968(14) 0.53114(11) 0.13777(10) 0.0600(5) Uani 1 1 d . . . . .
Fe4 Fe 0.15886(14) 0.25035(11) 0.48563(9) 0.0582(5) Uani 1 1 d . . . . .
P8 P 0.3515(2) 0.3077(2) 0.40258(15) 0.0551(8) Uani 1 1 d . . . . .
P1 P 0.4533(2) 0.27738(17) 0.11498(13) 0.0438(7) Uani 1 1 d . . . . .
P2 P 0.3279(2) 0.00285(18) 0.32075(15) 0.0519(8) Uani 1 1 d . . . . .
P3 P 0.2438(2) 0.08967(18) 0.11340(15) 0.0510(8) Uani 1 1 d . . . . .
P4 P 0.6196(2) 0.16312(18) 0.26339(14) 0.0500(8) Uani 1 1 d . . . . .
P5 P 0.2010(2) 0.49094(18) 0.25172(16) 0.0532(8) Uani 1 1 d . . . . .
P6 P 0.0867(2) 0.20576(19) 0.37542(15) 0.0519(8) Uani 1 1 d . . . . .
P7 P 0.0991(2) 0.36666(18) 0.11312(15) 0.0527(8) Uani 1 1 d . . . . .

loop_
_atom_site_aniso_label
_atom_site_aniso_U_11
_atom_site_aniso_U_22
_atom_site_aniso_U_33
_atom_site_aniso_U_23
_atom_site_aniso_U_13
_atom_site_aniso_U_12
Au1 0.0461(3) 0.0600(3) 0.0379(3) -0.0091(2) -0.0161(2) 0.0026(2)
Au2 0.0524(3) 0.0493(3) 0.0480(3) -0.0089(2) -0.0199(2) 0.0063(2)
Au3 0.0377(3) 0.0541(3) 0.0406(3) -0.0013(2) -0.0078(2) -0.0026(2)
Au4 0.0481(3) 0.0517(3) 0.0427(3) -0.0041(2) -0.0198(2) 0.0033(2)
Au5 0.0524(3) 0.0537(3) 0.0482(3) -0.0110(2) -0.0218(3) 0.0019(2)
Au6 0.0361(3) 0.0465(3) 0.0323(2) -0.00233(19) -0.0100(2) 0.0002(2)
Au7 0.0434(3) 0.0503(3) 0.0415(3) 0.0013(2) -0.0123(2) -0.0020(2)
Au8 0.0369(3) 0.0551(3) 0.0442(3) -0.0026(2) -0.0139(2) 0.0008(2)
C1 0.088(7) 0.086(7) 0.093(7) -0.012(4) -0.022(5) -0.012(5)
C2 0.108(8) 0.107(8) 0.112(8) -0.019(5) -0.029(5) -0.017(5)
C3 0.117(8) 0.122(9) 0.120(8) -0.016(5) -0.032(5) -0.018(5)
C4 0.136(10) 0.139(10) 0.134(10) -0.027(5) -0.029(5) -0.021(5)
C5 0.098(7) 0.099(7) 0.100(7) -0.021(5) -0.020(5) -0.019(5)
C6 0.066(5) 0.066(5) 0.065(5) -0.011(4) -0.016(4) -0.006(4)
C7 0.062(5) 0.070(5) 0.062(5) -0.008(4) -0.018(4) 0.001(4)
C8 0.094(7) 0.097(7) 0.093(7) -0.022(5) -0.031(5) -0.002(5)
C9 0.090(7) 0.091(7) 0.083(6) -0.019(4) -0.023(5) -0.007(5)
C10 0.086(7) 0.091(7) 0.086(6) -0.026(5) -0.019(5) -0.007(5)
C11 0.073(6) 0.077(6) 0.073(6) -0.015(4) -0.021(4) -0.003(4)
C12 0.060(5) 0.065(5) 0.063(5) -0.016(4) -0.013(4) -0.003(4)
C13 0.049(5) 0.050(5) 0.053(5) -0.010(4) -0.009(4) 0.001(4)
C14 0.060(5) 0.061(5) 0.065(5) -0.010(4) -0.024(4) 0.002(4)
C15 0.073(6) 0.074(6) 0.076(6) -0.015(4) -0.023(4) 0.002(4)
C16 0.066(5) 0.072(6) 0.064(5) -0.014(4) -0.019(4) -0.003(4)
C17 0.061(5) 0.065(5) 0.064(5) -0.013(4) -0.015(4) -0.003(4)
C18 0.056(5) 0.057(5) 0.054(5) -0.010(4) -0.014(4) 0.000(4)
C19 0.070(6) 0.066(5) 0.072(6) -0.010(4) -0.016(4) -0.007(4)
C20 0.074(6) 0.070(6) 0.068(5) -0.006(4) -0.019(4) -0.002(4)
C21 0.061(5) 0.062(5) 0.060(5) -0.001(4) -0.018(4) -0.004(4)
C22 0.054(5) 0.057(5) 0.047(5) -0.005(4) -0.014(4) 0.001(4)
C23 0.059(5) 0.061(5) 0.055(5) -0.016(4) -0.018(4) 0.001(4)
C24 0.081(6) 0.087(6) 0.080(6) -0.014(4) -0.025(5) -0.014(4)
C25 0.083(6) 0.088(6) 0.087(6) -0.020(4) -0.021(5) -0.012(5)
C26 0.068(6) 0.071(6) 0.071(6) -0.017(4) -0.019(4) -0.003(4)
C27 0.067(6) 0.076(6) 0.073(6) -0.008(4) -0.020(4) -0.006(4)
C28 0.054(5) 0.058(5) 0.055(5) -0.012(4) -0.016(4) -0.002(4)
C29 0.064(5) 0.061(5) 0.061(5) -0.012(4) -0.020(4) -0.003(4)
C30 0.072(6) 0.074(6) 0.073(6) -0.014(4) -0.025(4) -0.005(4)
C31 0.077(6) 0.082(6) 0.074(6) -0.016(4) -0.028(4) 0.001(4)
C32 0.066(5) 0.069(5) 0.055(5) -0.004(4) -0.023(4) -0.001(4)
C33 0.061(5) 0.069(5) 0.065(5) -0.009(4) -0.019(4) -0.003(4)
C34 0.052(5) 0.057(5) 0.054(5) -0.003(4) -0.022(4) 0.005(4)
C35 0.056(5) 0.061(5) 0.055(5) -0.008(4) -0.015(4) 0.001(4)
C36 0.072(6) 0.078(6) 0.072(6) -0.013(4) -0.019(4) 0.000(4)
C37 0.082(6) 0.083(6) 0.077(6) -0.017(4) -0.018(4) -0.005(4)
C38 0.076(6) 0.079(6) 0.077(6) -0.011(4) -0.022(4) -0.001(4)
C39 0.071(6) 0.080(6) 0.071(6) -0.012(4) -0.019(4) 0.000(4)
C40 0.052(5) 0.051(5) 0.043(4) -0.014(4) -0.015(4) -0.003(4)
C41 0.049(5) 0.058(5) 0.055(5) -0.003(4) -0.014(4) -0.005(4)
C42 0.080(6) 0.080(6) 0.081(6) -0.013(4) -0.019(4) -0.010(4)
C43 0.078(6) 0.088(6) 0.085(6) -0.012(4) -0.028(5) -0.008(4)
C44 0.075(6) 0.080(6) 0.078(6) -0.016(4) -0.024(4) -0.010(4)
C45 0.062(5) 0.069(5) 0.067(5) -0.017(4) -0.022(4) -0.010(4)
C46 0.059(5) 0.062(5) 0.057(5) -0.009(4) -0.019(4) 0.000(4)
C47 0.054(5) 0.053(5) 0.045(4) -0.015(4) -0.017(4) -0.001(4)
C48 0.059(5) 0.059(5) 0.059(5) -0.009(4) -0.014(4) 0.001(4)
C49 0.079(6) 0.080(6) 0.081(6) -0.015(4) -0.023(4) -0.004(4)
C50 0.081(6) 0.073(6) 0.069(6) -0.015(4) -0.019(4) -0.003(4)
C51 0.066(5) 0.064(5) 0.064(5) -0.014(4) -0.018(4) -0.004(4)
C52 0.074(6) 0.069(6) 0.075(6) -0.014(4) -0.020(4) -0.013(4)
C53 0.056(5) 0.090(6) 0.055(5) -0.003(4) -0.026(4) -0.006(4)
C54 0.066(5) 0.065(5) 0.062(5) -0.005(4) -0.018(4) -0.004(4)
C55 0.050(5) 0.051(5) 0.053(5) 0.002(4) -0.013(4) -0.004(4)
C56 0.062(5) 0.053(5) 0.051(5) -0.008(4) -0.004(4) -0.004(4)
C57 0.061(5) 0.058(5) 0.055(5) -0.007(4) -0.017(4) -0.004(4)
C58 0.079(6) 0.077(6) 0.075(6) -0.013(4) -0.021(4) -0.005(4)
C59 0.083(6) 0.087(6) 0.083(6) -0.016(4) -0.024(5) -0.002(4)
C60 0.071(6) 0.075(6) 0.072(6) -0.010(4) -0.019(4) -0.004(4)
C61 0.062(5) 0.066(5) 0.061(5) -0.006(4) -0.018(4) -0.002(4)
C62 0.057(5) 0.057(5) 0.048(5) -0.009(4) -0.015(4) -0.002(4)
C63 0.077(6) 0.074(6) 0.069(6) -0.011(4) -0.018(4) -0.011(4)
C64 0.077(6) 0.080(6) 0.070(6) -0.012(4) -0.014(4) -0.011(4)
C65 0.080(6) 0.079(6) 0.066(6) -0.010(4) -0.022(4) -0.003(4)
C66 0.067(5) 0.065(5) 0.061(5) -0.010(4) -0.017(4) -0.006(4)
C67 0.065(5) 0.063(5) 0.060(5) -0.010(4) -0.013(4) -0.006(4)
C68 0.053(5) 0.052(5) 0.053(5) -0.005(4) -0.013(4) -0.006(4)
C69 0.067(5) 0.065(5) 0.065(5) -0.005(4) -0.021(4) -0.005(4)
C70 0.081(6) 0.078(6) 0.074(6) -0.012(4) -0.024(4) -0.009(4)
C71 0.087(6) 0.085(6) 0.084(6) -0.011(4) -0.025(5) -0.007(4)
C72 0.085(6) 0.085(6) 0.090(6) -0.010(4) -0.023(5) 0.000(4)
C73 0.077(6) 0.078(6) 0.081(6) -0.011(4) -0.023(4) -0.003(4)
C74 0.051(5) 0.059(5) 0.055(5) -0.007(4) -0.021(4) -0.001(4)
C75 0.070(6) 0.073(6) 0.072(6) -0.009(4) -0.024(4) -0.008(4)
C76 0.084(6) 0.091(7) 0.086(6) -0.013(4) -0.028(5) -0.009(5)
C77 0.085(6) 0.091(6) 0.083(6) -0.017(4) -0.030(5) -0.010(4)
C78 0.070(6) 0.076(6) 0.077(6) -0.017(4) -0.024(4) -0.009(4)
C79 0.061(5) 0.072(6) 0.071(5) -0.014(4) -0.021(4) -0.002(4)
C80 0.049(5) 0.058(5) 0.051(5) -0.012(4) -0.015(4) -0.007(4)
C81 0.049(5) 0.059(5) 0.052(5) -0.001(4) -0.015(4) 0.000(4)
C82 0.050(5) 0.057(5) 0.061(5) -0.005(4) -0.009(4) -0.005(4)
C83 0.056(5) 0.061(5) 0.054(5) -0.004(4) -0.012(4) -0.003(4)
C84 0.056(5) 0.062(5) 0.060(5) -0.008(4) -0.017(4) 0.000(4)
C85 0.046(5) 0.053(5) 0.049(5) -0.001(4) -0.016(4) 0.000(4)
C86 0.056(5) 0.066(5) 0.062(5) -0.003(4) -0.017(4) 0.000(4)
C87 0.059(5) 0.059(5) 0.062(5) -0.015(4) -0.022(4) -0.002(4)
C88 0.056(5) 0.058(5) 0.056(5) -0.010(4) -0.012(4) -0.006(4)
C89 0.052(5) 0.056(5) 0.056(5) -0.004(4) -0.016(4) -0.003(4)
C90 0.042(4) 0.049(4) 0.040(4) -0.005(4) -0.009(4) -0.004(4)
C91 0.058(5) 0.064(5) 0.059(5) -0.012(4) -0.014(4) -0.008(4)
C92 0.071(6) 0.072(6) 0.072(6) -0.015(4) -0.023(4) -0.004(4)
C93 0.070(6) 0.069(6) 0.070(5) -0.017(4) -0.017(4) -0.004(4)
C94 0.082(6) 0.086(6) 0.079(6) -0.019(4) -0.021(4) -0.009(4)
C95 0.063(5) 0.067(5) 0.064(5) -0.014(4) -0.014(4) -0.007(4)
C96 0.052(5) 0.059(5) 0.052(5) -0.010(4) -0.016(4) -0.003(4)
C97 0.056(5) 0.061(5) 0.052(5) -0.004(4) -0.021(4) -0.006(4)
C98 0.072(6) 0.078(6) 0.072(6) -0.009(4) -0.024(4) -0.004(4)
C99 0.063(5) 0.067(5) 0.063(5) -0.003(4) -0.021(4) -0.002(4)
C100 0.061(5) 0.064(5) 0.062(5) -0.005(4) -0.018(4) -0.003(4)
C101 0.052(5) 0.056(5) 0.058(5) -0.005(4) -0.013(4) -0.001(4)
C102 0.051(5) 0.057(5) 0.050(5) -0.008(4) -0.013(4) -0.005(4)
C103 0.059(5) 0.072(5) 0.067(5) -0.011(4) -0.021(4) -0.004(4)
C104 0.085(6) 0.089(6) 0.084(6) -0.021(4) -0.024(5) -0.009(4)
C105 0.098(7) 0.102(7) 0.102(7) -0.028(5) -0.025(5) -0.007(5)
C106 0.084(6) 0.091(7) 0.085(6) -0.019(4) -0.022(5) -0.008(5)
C107 0.065(5) 0.069(6) 0.071(5) -0.015(4) -0.016(4) -0.010(4)
C108 0.052(5) 0.063(5) 0.050(5) -0.011(4) -0.015(4) -0.003(4)
C109 0.050(5) 0.055(5) 0.044(4) -0.005(4) -0.015(4) -0.011(4)
C110 0.069(6) 0.077(6) 0.071(6) -0.006(4) -0.018(4) -0.005(4)
C111 0.067(5) 0.070(5) 0.067(5) -0.020(4) -0.024(4) -0.003(4)
C112 0.076(6) 0.075(6) 0.078(6) -0.017(4) -0.018(4) -0.011(4)
C113 0.086(6) 0.082(6) 0.083(6) -0.016(4) -0.018(5) -0.012(4)
C114 0.075(6) 0.076(6) 0.070(6) -0.009(4) -0.021(4) -0.010(4)
C115 0.053(5) 0.052(5) 0.051(5) -0.008(4) -0.010(4) -0.012(4)
C116 0.066(5) 0.075(6) 0.064(5) -0.011(4) -0.018(4) -0.011(4)
C117 0.079(6) 0.080(6) 0.070(6) -0.009(4) -0.023(4) -0.009(4)
C118 0.074(6) 0.076(6) 0.070(6) -0.012(4) -0.026(4) -0.006(4)
C119 0.059(5) 0.063(5) 0.055(5) -0.009(4) -0.016(4) -0.008(4)
C120 0.059(5) 0.061(5) 0.054(5) -0.007(4) -0.017(4) 0.000(4)
C121 0.066(5) 0.071(6) 0.067(5) -0.015(4) -0.018(4) -0.001(4)
C122 0.075(6) 0.082(6) 0.075(6) -0.018(4) -0.022(4) -0.005(4)
C123 0.068(5) 0.067(5) 0.058(5) -0.017(4) -0.016(4) -0.007(4)
C124 0.059(5) 0.054(5) 0.052(5) -0.019(4) -0.012(4) -0.005(4)
C125 0.082(6) 0.078(6) 0.085(6) -0.014(4) -0.023(4) -0.009(4)
C126 0.108(8) 0.108(8) 0.109(8) -0.020(5) -0.029(5) -0.015(5)
C127 0.099(7) 0.097(7) 0.096(7) -0.018(5) -0.028(5) -0.010(5)
C128 0.078(6) 0.073(6) 0.073(6) -0.015(4) -0.022(4) -0.009(4)
C129 0.054(5) 0.057(5) 0.054(5) -0.011(4) -0.018(4) -0.005(4)
C130 0.061(5) 0.060(5) 0.065(5) -0.008(4) -0.021(4) -0.006(4)
C131 0.070(5) 0.068(5) 0.062(5) -0.019(4) -0.022(4) -0.003(4)
C132 0.081(6) 0.080(6) 0.076(6) -0.012(4) -0.029(4) -0.007(4)
C133 0.073(6) 0.073(6) 0.059(5) -0.006(4) -0.024(4) 0.000(4)
C134 0.068(5) 0.072(5) 0.061(5) -0.011(4) -0.021(4) 0.000(4)
C135 0.055(5) 0.059(5) 0.053(5) -0.005(4) -0.011(4) -0.003(4)
C136 0.051(5) 0.061(5) 0.054(5) -0.006(4) -0.017(4) -0.008(4)
Fe1 0.0600(13) 0.0575(12) 0.0556(12) -0.0058(9) -0.0188(10) -0.0029(10)
Fe2 0.0398(10) 0.0619(12) 0.0456(10) 0.0004(9) -0.0101(8) -0.0010(9)
Fe3 0.0578(12) 0.0569(12) 0.0588(12) -0.0018(9) -0.0187(10) 0.0043(10)
Fe4 0.0561(12) 0.0726(14) 0.0430(10) -0.0071(9) -0.0141(9) -0.0030(10)
P8 0.051(2) 0.069(2) 0.0442(17) -0.0063(15) -0.0192(15) 0.0009(16)
P1 0.0405(16) 0.0551(18) 0.0311(14) 0.0008(12) -0.0095(12) -0.0048(14)
P2 0.0493(19) 0.0516(18) 0.0473(18) 0.0067(14) -0.0139(15) -0.0056(15)
P3 0.0476(18) 0.060(2) 0.0474(18) -0.0149(15) -0.0173(15) 0.0030(15)
P4 0.0367(16) 0.065(2) 0.0441(17) 0.0013(15) -0.0165(13) -0.0011(15)
P5 0.0500(19) 0.0473(18) 0.058(2) -0.0076(15) -0.0155(16) 0.0052(15)
P6 0.0437(18) 0.065(2) 0.0403(16) -0.0018(14) -0.0082(14) -0.0042(15)
P7 0.0530(19) 0.059(2) 0.0425(17) -0.0013(14) -0.0215(15) 0.0068(16)

loop_
_atom_type_symbol
_atom_type_description
_atom_type_scat_dispersion_real
_atom_type_scat_dispersion_imag
_atom_type_scat_source
C C 0.0137 0.0067 'International Tables Vol C Tables 4.2.6.8 and 6.1.1.4'
H H 0.0000 0.0000 'International Tables Vol C Tables 4.2.6.8 and 6.1.1.4'
Au Au -5.1040 5.8603 'International Tables Vol C Tables 4.2.6.8 and 6.1.1.4'
Fe Fe -0.2673 2.5550 'International Tables Vol C Tables 4.2.6.8 and 6.1.1.4'
P P 0.2543 0.3332 'International Tables Vol C Tables 4.2.6.8 and 6.1.1.4'

loop_
_geom_angle_atom_site_label_1
_geom_angle_atom_site_label_2
_geom_angle_atom_site_label_3
_geom_angle
_geom_angle_site_symmetry_1
_geom_angle_site_symmetry_3
_geom_angle_publ_flag
P8 Au1 Au6 172.98(10) . . ?
P8 Au1 Au8 120.02(9) . . ?
Au6 Au1 Au8 59.991(18) . . ?
P8 Au1 Au2 115.36(9) . . ?
Au6 Au1 Au2 61.436(18) . . ?
Au8 Au1 Au2 117.33(2) . . ?
P8 Au1 Au3 129.77(9) . . ?
Au6 Au1 Au3 55.346(17) . . ?
Au8 Au1 Au3 99.62(2) . . ?
Au2 Au1 Au3 61.930(19) . . ?
P5 Au2 Au6 165.00(9) . . ?
P5 Au2 Au1 127.52(9) . . ?
Au6 Au2 Au1 57.085(17) . . ?
P5 Au2 Au4 123.53(9) . . ?
Au6 Au2 Au4 57.146(18) . . ?
Au1 Au2 Au4 108.32(2) . . ?
P5 Au2 Au3 141.02(9) . . ?
Au6 Au2 Au3 53.779(17) . . ?
Au1 Au2 Au3 60.629(19) . . ?
Au4 Au2 Au3 59.669(18) . . ?
P6 Au3 Au6 167.01(8) . . ?
P6 Au3 Au7 111.12(9) . . ?
Au6 Au3 Au7 59.666(18) . . ?
P6 Au3 Au4 134.04(8) . . ?
Au6 Au3 Au4 58.951(17) . . ?
Au7 Au3 Au4 104.34(2) . . ?
P6 Au3 Au1 112.00(9) . . ?
Au6 Au3 Au1 58.023(18) . . ?
Au7 Au3 Au1 73.96(2) . . ?
Au4 Au3 Au1 105.11(2) . . ?
P6 Au3 Au2 123.15(10) . . ?
Au6 Au3 Au2 60.501(19) . . ?
Au7 Au3 Au2 116.36(2) . . ?
Au4 Au3 Au2 58.863(18) . . ?
Au1 Au3 Au2 57.441(18) . . ?
P6 Au3 Au5 130.22(10) . . ?
Au6 Au3 Au5 54.212(18) . . ?
Au7 Au3 Au5 55.632(17) . . ?
Au4 Au3 Au5 54.271(17) . . ?
Au1 Au3 Au5 108.80(2) . . ?
Au2 Au3 Au5 102.38(2) . . ?
P7 Au4 Au6 167.16(9) . . ?
P7 Au4 Au5 126.61(10) . . ?
Au6 Au4 Au5 58.769(18) . . ?
P7 Au4 Au2 117.24(10) . . ?
Au6 Au4 Au2 60.367(18) . . ?
Au5 Au4 Au2 115.85(2) . . ?
P7 Au4 Au3 136.35(9) . . ?
Au6 Au4 Au3 55.251(16) . . ?
Au5 Au4 Au3 68.801(19) . . ?
Au2 Au4 Au3 61.468(19) . . ?
P3 Au5 Au6 161.46(9) . . ?
P3 Au5 Au4 127.07(8) . . ?
Au6 Au5 Au4 59.046(19) . . ?
P3 Au5 Au7 124.12(8) . . ?
Au6 Au5 Au7 58.840(18) . . ?
Au4 Au5 Au7 107.23(2) . . ?
P3 Au5 Au3 147.14(9) . . ?
Au6 Au5 Au3 51.284(17) . . ?
Au4 Au5 Au3 56.929(17) . . ?
Au7 Au5 Au3 56.185(17) . . ?
P1 Au6 Au3 165.56(7) . . ?
P1 Au6 Au1 125.03(8) . . ?
Au3 Au6 Au1 66.63(2) . . ?
P1 Au6 Au5 97.40(8) . . ?
Au3 Au6 Au5 74.50(2) . . ?
Au1 Au6 Au5 134.95(2) . . ?
P1 Au6 Au4 99.91(7) . . ?
Au3 Au6 Au4 65.797(19) . . ?
Au1 Au6 Au4 116.90(2) . . ?
Au5 Au6 Au4 62.185(19) . . ?
P1 Au6 Au8 85.10(7) . . ?
Au3 Au6 Au8 109.04(2) . . ?
Au1 Au6 Au8 61.881(19) . . ?
Au5 Au6 Au8 113.97(2) . . ?
Au4 Au6 Au8 173.91(2) . . ?
P1 Au6 Au7 122.39(8) . . ?
Au3 Au6 Au7 65.150(19) . . ?
Au1 Au6 Au7 79.82(2) . . ?
Au5 Au6 Au7 63.355(19) . . ?
Au4 Au6 Au7 113.37(2) . . ?
Au8 Au6 Au7 60.721(18) . . ?
P1 Au6 Au2 110.56(8) . . ?
Au3 Au6 Au2 65.72(2) . . ?
Au1 Au6 Au2 61.478(19) . . ?
Au5 Au6 Au2 121.01(2) . . ?
Au4 Au6 Au2 62.487(19) . . ?
Au8 Au6 Au2 119.10(2) . . ?
Au7 Au6 Au2 126.15(2) . . ?
P2 Au7 Au6 172.78(9) . . ?
P2 Au7 Au8 121.68(9) . . ?
Au6 Au7 Au8 59.649(18) . . ?
P2 Au7 Au5 116.61(9) . . ?
Au6 Au7 Au5 57.805(18) . . ?
Au8 Au7 Au5 108.47(2) . . ?
P2 Au7 Au3 128.74(9) . . ?
Au6 Au7 Au3 55.184(17) . . ?
Au8 Au7 Au3 100.80(2) . . ?
Au5 Au7 Au3 68.184(19) . . ?
P4 Au8 Au6 156.31(8) . . ?
P4 Au8 Au7 140.64(9) . . ?
Au6 Au8 Au7 59.630(18) . . ?
P4 Au8 Au1 127.89(10) . . ?
Au6 Au8 Au1 58.128(17) . . ?
Au7 Au8 Au1 77.54(2) . . ?
C2 C1 C6 120.0 . . ?
C2 C1 H1 120.0 . . ?
C6 C1 H1 120.0 . . ?
C1 C2 C3 120.0 . . ?
C1 C2 H2 120.0 . . ?
C3 C2 H2 120.0 . . ?
C4 C3 C2 120.0 . . ?
C4 C3 H3 120.0 . . ?
C2 C3 H3 120.0 . . ?
C3 C4 C5 120.0 . . ?
C3 C4 H4 120.0 . . ?
C5 C4 H4 120.0 . . ?
C6 C5 C4 120.0 . . ?
C6 C5 H5 120.0 . . ?
C4 C5 H5 120.0 . . ?
C5 C6 C1 120.0 . . ?
C5 C6 P5 119.4(7) . . ?
C1 C6 P5 120.6(7) . . ?
C12 C7 C8 121.3(16) . . ?
C12 C7 H7 119.3 . . ?
C8 C7 H7 119.3 . . ?
C7 C8 C9 116.9(18) . . ?
C7 C8 H8 121.5 . . ?
C9 C8 H8 121.5 . . ?
C10 C9 C8 120.9(19) . . ?
C10 C9 H9 119.6 . . ?
C8 C9 H9 119.6 . . ?
C9 C10 C11 120.4(19) . . ?
C9 C10 H10 119.8 . . ?
C11 C10 H10 119.8 . . ?
C12 C11 C10 120.1(16) . . ?
C12 C11 H11 120.0 . . ?
C10 C11 H11 120.0 . . ?
C11 C12 C7 120.3(15) . . ?
C11 C12 P5 120.7(12) . . ?
C7 C12 P5 119.0(12) . . ?
C17 C13 C14 107.3(12) . . ?
C17 C13 P5 125.2(10) . . ?
C14 C13 P5 127.2(11) . . ?
C17 C13 Fe3 70.1(8) . . ?
C14 C13 Fe3 70.6(8) . . ?
P5 C13 Fe3 129.8(7) . . ?
C15 C14 C13 105.9(14) . . ?
C15 C14 Fe3 69.1(9) . . ?
C13 C14 Fe3 68.4(8) . . ?
C15 C14 H14 127.1 . . ?
C13 C14 H14 127.1 . . ?
Fe3 C14 H14 127.1 . . ?
C14 C15 C16 109.9(14) . . ?
C14 C15 Fe3 70.6(9) . . ?
C16 C15 Fe3 70.5(9) . . ?
C14 C15 H15 125.1 . . ?
C16 C15 H15 125.1 . . ?
Fe3 C15 H15 125.1 . . ?
C17 C16 C15 106.9(14) . . ?
C17 C16 Fe3 69.7(9) . . ?
C15 C16 Fe3 69.2(9) . . ?
C17 C16 H16 126.6 . . ?
C15 C16 H16 126.6 . . ?
Fe3 C16 H16 126.6 . . ?
C16 C17 C13 110.1(14) . . ?
C16 C17 Fe3 71.1(9) . . ?
C13 C17 Fe3 69.3(8) . . ?
C16 C17 H17 125.0 . . ?
C13 C17 H17 125.0 . . ?
Fe3 C17 H17 125.0 . . ?
C22 C18 C19 110.5(13) . . ?
C22 C18 Fe3 68.9(8) . . ?
C19 C18 Fe3 69.6(9) . . ?
C22 C18 H18 124.7 . . ?
C19 C18 H18 124.7 . . ?
Fe3 C18 H18 124.7 . . ?
C18 C19 C20 105.8(14) . . ?
C18 C19 Fe3 70.7(9) . . ?
C20 C19 Fe3 69.0(9) . . ?
C18 C19 H19 127.1 . . ?
C20 C19 H19 127.1 . . ?
Fe3 C19 H19 127.1 . . ?
C21 C20 C19 108.6(13) . . ?
C21 C20 Fe3 69.6(9) . . ?
C19 C20 Fe3 68.7(9) . . ?
C21 C20 H20 125.7 . . ?
C19 C20 H20 125.7 . . ?
Fe3 C20 H20 125.7 . . ?
C20 C21 C22 106.9(13) . . ?
C20 C21 Fe3 70.6(9) . . ?
C22 C21 Fe3 68.6(8) . . ?
C20 C21 H21 126.5 . . ?
C22 C21 H21 126.5 . . ?
Fe3 C21 H21 126.5 . . ?
C18 C22 C21 108.0(12) . . ?
C18 C22 P7 124.5(10) . . ?
C21 C22 P7 127.4(11) . . ?
C18 C22 Fe3 71.5(8) . . ?
C21 C22 Fe3 69.4(8) . . ?
P7 C22 Fe3 124.4(7) . . ?
C28 C23 C24 122.5(14) . . ?
C28 C23 H23 118.8 . . ?
C24 C23 H23 118.8 . . ?
C23 C24 C25 117.8(16) . . ?
C23 C24 H24 121.1 . . ?
C25 C24 H24 121.1 . . ?
C26 C25 C24 121.0(18) . . ?
C26 C25 H25 119.5 . . ?
C24 C25 H25 119.5 . . ?
C25 C26 C27 121.0(16) . . ?
C25 C26 H26 119.5 . . ?
C27 C26 H26 119.5 . . ?
C28 C27 C26 118.0(14) . . ?
C28 C27 H27 121.0 . . ?
C26 C27 H27 121.0 . . ?
C27 C28 C23 119.3(14) . . ?
C27 C28 P7 120.2(11) . . ?
C23 C28 P7 120.4(10) . . ?
C30 C29 C34 122.6(14) . . ?
C30 C29 H29 118.7 . . ?
C34 C29 H29 118.7 . . ?
C29 C30 C31 119.3(16) . . ?
C29 C30 H30 120.4 . . ?
C31 C30 H30 120.4 . . ?
C30 C31 C32 122.2(16) . . ?
C30 C31 H31 118.9 . . ?
C32 C31 H31 118.9 . . ?
C31 C32 C33 117.4(14) . . ?
C31 C32 H32 121.3 . . ?
C33 C32 H32 121.3 . . ?
C34 C33 C32 122.0(15) . . ?
C34 C33 H33 119.0 . . ?
C32 C33 H33 119.0 . . ?
C33 C34 C29 116.4(13) . . ?
C33 C34 P7 123.2(12) . . ?
C29 C34 P7 120.4(10) . . ?
C36 C35 C40 120.0(13) . . ?
C36 C35 H35 120.0 . . ?
C40 C35 H35 120.0 . . ?
C35 C36 C37 118.8(16) . . ?
C35 C36 H36 120.6 . . ?
C37 C36 H36 120.6 . . ?
C38 C37 C36 120.2(17) . . ?
C38 C37 H37 119.9 . . ?
C36 C37 H37 119.9 . . ?
C39 C38 C37 120.7(17) . . ?
C39 C38 H38 119.6 . . ?
C37 C38 H38 119.6 . . ?
C38 C39 C40 120.5(16) . . ?
C38 C39 H39 119.7 . . ?
C40 C39 H39 119.7 . . ?
C39 C40 C35 119.6(13) . . ?
C39 C40 P3 120.0(11) . . ?
C35 C40 P3 120.0(9) . . ?
C42 C41 C46 121.2(14) . . ?
C42 C41 H41 119.4 . . ?
C46 C41 H41 119.4 . . ?
C41 C42 C43 116.7(17) . . ?
C41 C42 H42 121.6 . . ?
C43 C42 H42 121.6 . . ?
C44 C43 C42 122.6(18) . . ?
C44 C43 H43 118.7 . . ?
C42 C43 H43 118.7 . . ?
C43 C44 C45 120.7(17) . . ?
C43 C44 H44 119.6 . . ?
C45 C44 H44 119.6 . . ?
C44 C45 C46 119.6(15) . . ?
C44 C45 H45 120.2 . . ?
C46 C45 H45 120.2 . . ?
C45 C46 C41 118.7(13) . . ?
C45 C46 P3 122.9(12) . . ?
C41 C46 P3 118.4(11) . . ?
C51 C47 C48 108.5(12) . . ?
C51 C47 P3 130.3(10) . . ?
C48 C47 P3 121.2(10) . . ?
C51 C47 Fe1 70.3(8) . . ?
C48 C47 Fe1 69.5(7) . . ?
P3 C47 Fe1 125.2(7) . . ?
C49 C48 C47 106.2(13) . . ?
C49 C48 Fe1 67.8(9) . . ?
C47 C48 Fe1 68.6(8) . . ?
C49 C48 H48 126.9 . . ?
C47 C48 H48 126.9 . . ?
Fe1 C48 H48 126.9 . . ?
C50 C49 C48 108.3(15) . . ?
C50 C49 Fe1 70.6(10) . . ?
C48 C49 Fe1 70.3(9) . . ?
C50 C49 H49 125.8 . . ?
C48 C49 H49 125.8 . . ?
Fe1 C49 H49 125.8 . . ?
C49 C50 C51 110.4(15) . . ?
C49 C50 Fe1 69.6(10) . . ?
C51 C50 Fe1 70.2(9) . . ?
C49 C50 H50 124.8 . . ?
C51 C50 H50 124.8 . . ?
Fe1 C50 H50 124.8 . . ?
C47 C51 C50 106.6(13) . . ?
C47 C51 Fe1 69.1(8) . . ?
C50 C51 Fe1 68.3(9) . . ?
C47 C51 H51 126.7 . . ?
C50 C51 H51 126.7 . . ?
Fe1 C51 H51 126.7 . . ?
C54 C52 C53 106.8(13) . . ?
C54 C52 Fe1 68.4(9) . . ?
C53 C52 Fe1 68.9(8) . . ?
C54 C52 H52 126.6 . . ?
C53 C52 H52 126.6 . . ?
Fe1 C52 H52 126.6 . . ?
C56 C53 C52 110.2(13) . . ?
C56 C53 Fe1 71.4(9) . . ?
C52 C53 Fe1 69.3(8) . . ?
C56 C53 H53 124.9 . . ?
C52 C53 H53 124.9 . . ?
Fe1 C53 H53 124.9 . . ?
C55 C54 C52 104.1(12) . . ?
C55 C54 Fe1 68.4(8) . . ?
C52 C54 Fe1 70.1(8) . . ?
C55 C54 H54 127.9 . . ?
C52 C54 H54 127.9 . . ?
Fe1 C54 H54 127.9 . . ?
C54 C55 C56 108.0(12) . . ?
C54 C55 P2 127.6(10) . . ?
C56 C55 P2 124.4(10) . . ?
C54 C55 Fe1 70.6(8) . . ?
C56 C55 Fe1 69.7(8) . . ?
P2 C55 Fe1 124.0(7) . . ?
C53 C56 C55 110.9(13) . . ?
C53 C56 Fe1 73.5(10) . . ?
C55 C56 Fe1 68.0(8) . . ?
C53 C56 H56 124.6 . . ?
C55 C56 H56 124.6 . . ?
Fe1 C56 H56 124.6 . . ?
C58 C57 C62 121.4(14) . . ?
C58 C57 H57 119.3 . . ?
C62 C57 H57 119.3 . . ?
C57 C58 C59 120.5(16) . . ?
C57 C58 H58 119.7 . . ?
C59 C58 H58 119.7 . . ?
C60 C59 C58 120.6(17) . . ?
C60 C59 H59 119.7 . . ?
C58 C59 H59 119.7 . . ?
C59 C60 C61 119.3(16) . . ?
C59 C60 H60 120.3 . . ?
C61 C60 H60 120.3 . . ?
C60 C61 C62 121.7(14) . . ?
C60 C61 H61 119.1 . . ?
C62 C61 H61 119.1 . . ?
C57 C62 C61 116.5(13) . . ?
C57 C62 P2 123.2(11) . . ?
C61 C62 P2 120.1(10) . . ?
C68 C63 C64 120.9(16) . . ?
C68 C63 H63 119.5 . . ?
C64 C63 H63 119.5 . . ?
C65 C64 C63 118.5(16) . . ?
C65 C64 H64 120.7 . . ?
C63 C64 H64 120.7 . . ?
C64 C65 C66 119.4(16) . . ?
C64 C65 H65 120.3 . . ?
C66 C65 H65 120.3 . . ?
C65 C66 C67 119.2(15) . . ?
C65 C66 H66 120.4 . . ?
C67 C66 H66 120.4 . . ?
C68 C67 C66 121.7(14) . . ?
C68 C67 H67 119.1 . . ?
C66 C67 H67 119.1 . . ?
C67 C68 C63 120.1(14) . . ?
C67 C68 P2 117.6(11) . . ?
C63 C68 P2 122.3(12) . . ?
C74 C69 C70 117.7(15) . . ?
C74 C69 H69 121.1 . . ?
C70 C69 H69 121.1 . . ?
C71 C70 C69 121.1(17) . . ?
C71 C70 H70 119.4 . . ?
C69 C70 H70 119.4 . . ?
C70 C71 C72 121.2(19) . . ?
C70 C71 H71 119.4 . . ?
C72 C71 H71 119.4 . . ?
C71 C72 C73 121.1(18) . . ?
C71 C72 H72 119.5 . . ?
C73 C72 H72 119.5 . . ?
C74 C73 C72 117.6(16) . . ?
C74 C73 H73 121.2 . . ?
C72 C73 H73 121.2 . . ?
C73 C74 C69 121.1(14) . . ?
C73 C74 P4 121.3(11) . . ?
C69 C74 P4 117.6(11) . . ?
C76 C75 C80 121.5(17) . . ?
C76 C75 H75 119.2 . . ?
C80 C75 H75 119.2 . . ?
C75 C76 C77 124.1(18) . . ?
C75 C76 H76 117.9 . . ?
C77 C76 H76 117.9 . . ?
C76 C77 C78 115.5(17) . . ?
C76 C77 H77 122.3 . . ?
C78 C77 H77 122.3 . . ?
C77 C78 C79 120.2(16) . . ?
C77 C78 H78 119.9 . . ?
C79 C78 H78 119.9 . . ?
C80 C79 C78 122.0(14) . . ?
C80 C79 H79 119.0 . . ?
C78 C79 H79 119.0 . . ?
C79 C80 C75 116.6(14) . . ?
C79 C80 P4 120.0(10) . . ?
C75 C80 P4 123.3(11) . . ?
C82 C81 C85 105.2(12) . . ?
C82 C81 Fe2 69.2(8) . . ?
C85 C81 Fe2 68.3(7) . . ?
C82 C81 H81 127.4 . . ?
C85 C81 H81 127.4 . . ?
Fe2 C81 H81 127.4 . . ?
C83 C82 C81 110.0(13) . . ?
C83 C82 Fe2 69.5(8) . . ?
C81 C82 Fe2 70.5(8) . . ?
C83 C82 H82 125.0 . . ?
C81 C82 H82 125.0 . . ?
Fe2 C82 H82 125.0 . . ?
C84 C83 C82 107.4(13) . . ?
C84 C83 Fe2 69.8(8) . . ?
C82 C83 Fe2 70.3(8) . . ?
C84 C83 H83 126.3 . . ?
C82 C83 H83 126.3 . . ?
Fe2 C83 H83 126.3 . . ?
C83 C84 C85 109.6(13) . . ?
C83 C84 Fe2 70.3(8) . . ?
C85 C84 Fe2 70.1(8) . . ?
C83 C84 H84 125.2 . . ?
C85 C84 H84 125.2 . . ?
Fe2 C84 H84 125.2 . . ?
C84 C85 C81 107.8(12) . . ?
C84 C85 P4 125.2(11) . . ?
C81 C85 P4 126.9(10) . . ?
C84 C85 Fe2 69.7(7) . . ?
C81 C85 Fe2 70.3(7) . . ?
P4 C85 Fe2 123.2(7) . . ?
C87 C86 C90 106.4(12) . . ?
C87 C86 Fe2 68.7(8) . . ?
C90 C86 Fe2 69.4(8) . . ?
C87 C86 H86 126.8 . . ?
C90 C86 H86 126.8 . . ?
Fe2 C86 H86 126.8 . . ?
C88 C87 C86 109.1(13) . . ?
C88 C87 Fe2 67.6(8) . . ?
C86 C87 Fe2 71.6(9) . . ?
C88 C87 H87 125.4 . . ?
C86 C87 H87 125.4 . . ?
Fe2 C87 H87 125.4 . . ?
C87 C88 C89 108.5(13) . . ?
C87 C88 Fe2 72.1(8) . . ?
C89 C88 Fe2 69.2(8) . . ?
C87 C88 H88 125.7 . . ?
C89 C88 H88 125.7 . . ?
Fe2 C88 H88 125.7 . . ?
C88 C89 C90 107.5(12) . . ?
C88 C89 Fe2 69.3(8) . . ?
C90 C89 Fe2 73.2(7) . . ?
C88 C89 H89 126.2 . . ?
C90 C89 H89 126.2 . . ?
Fe2 C89 H89 126.2 . . ?
C89 C90 C86 108.3(11) . . ?
C89 C90 P1 129.5(10) . . ?
C86 C90 P1 122.1(9) . . ?
C89 C90 Fe2 66.6(7) . . ?
C86 C90 Fe2 70.2(7) . . ?
P1 C90 Fe2 129.8(6) . . ?
C92 C91 C96 122.8(14) . . ?
C92 C91 H91 118.6 . . ?
C96 C91 H91 118.6 . . ?
C91 C92 C93 118.3(15) . . ?
C91 C92 H92 120.9 . . ?
C93 C92 H92 120.9 . . ?
C94 C93 C92 121.1(16) . . ?
C94 C93 H93 119.4 . . ?
C92 C93 H93 119.4 . . ?
C93 C94 C95 122.2(17) . . ?
C93 C94 H94 118.9 . . ?
C95 C94 H94 118.9 . . ?
C94 C95 C96 118.8(15) . . ?
C94 C95 H95 120.6 . . ?
C96 C95 H95 120.6 . . ?
C91 C96 C95 116.6(13) . . ?
C91 C96 P1 122.5(10) . . ?
C95 C96 P1 120.8(11) . . ?
C102 C97 C98 120.2(14) . . ?
C102 C97 H97 119.9 . . ?
C98 C97 H97 119.9 . . ?
C99 C98 C97 117.9(15) . . ?
C99 C98 H98 121.0 . . ?
C97 C98 H98 121.0 . . ?
C100 C99 C98 122.1(14) . . ?
C100 C99 H99 118.9 . . ?
C98 C99 H99 118.9 . . ?
C99 C100 C101 121.6(15) . . ?
C99 C100 H100 119.2 . . ?
C101 C100 H100 119.2 . . ?
C100 C101 C102 118.5(14) . . ?
C100 C101 H101 120.8 . . ?
C102 C101 H101 120.8 . . ?
C97 C102 C101 119.3(12) . . ?
C97 C102 P1 120.6(10) . . ?
C101 C102 P1 120.1(10) . . ?
C108 C103 C104 123.0(15) . . ?
C108 C103 H103 118.5 . . ?
C104 C103 H103 118.5 . . ?
C103 C104 C105 112.8(17) . . ?
C103 C104 H104 123.6 . . ?
C105 C104 H104 123.6 . . ?
C106 C105 C104 124(2) . . ?
C106 C105 H105 118.1 . . ?
C104 C105 H105 118.1 . . ?
C105 C106 C107 121(2) . . ?
C105 C106 H106 119.4 . . ?
C107 C106 H106 119.4 . . ?
C106 C107 C108 118.9(16) . . ?
C106 C107 H107 120.5 . . ?
C108 C107 H107 120.5 . . ?
C103 C108 C107 120.2(14) . . ?
C103 C108 P6 120.3(11) . . ?
C107 C108 P6 119.4(11) . . ?
C110 C109 C114 121.5(14) . . ?
C110 C109 P6 117.0(10) . . ?
C114 C109 P6 121.4(11) . . ?
C109 C110 C111 119.9(14) . . ?
C109 C110 H110 120.1 . . ?
C111 C110 H110 120.1 . . ?
C112 C111 C110 118.3(15) . . ?
C112 C111 H111 120.9 . . ?
C110 C111 H111 120.9 . . ?
C111 C112 C113 121.9(16) . . ?
C111 C112 H112 119.0 . . ?
C113 C112 H112 119.0 . . ?
C112 C113 C114 118.9(17) . . ?
C112 C113 H113 120.6 . . ?
C114 C113 H113 120.6 . . ?
C109 C114 C113 119.4(16) . . ?
C109 C114 H114 120.3 . . ?
C113 C114 H114 120.3 . . ?
C119 C115 C116 104.7(12) . . ?
C119 C115 P6 127.9(10) . . ?
C116 C115 P6 127.3(11) . . ?
C119 C115 Fe4 68.2(8) . . ?
C116 C115 Fe4 67.4(8) . . ?
P6 C115 Fe4 126.3(7) . . ?
C117 C116 C115 107.0(14) . . ?
C117 C116 Fe4 69.6(9) . . ?
C115 C116 Fe4 69.9(8) . . ?
C117 C116 H116 126.5 . . ?
C115 C116 H116 126.5 . . ?
Fe4 C116 H116 126.5 . . ?
C116 C117 C118 111.0(15) . . ?
C116 C117 Fe4 70.4(9) . . ?
C118 C117 Fe4 69.6(9) . . ?
C116 C117 H117 124.5 . . ?
C118 C117 H117 124.5 . . ?
Fe4 C117 H117 124.5 . . ?
C119 C118 C117 107.4(14) . . ?
C119 C118 Fe4 70.3(9) . . ?
C117 C118 Fe4 69.7(9) . . ?
C119 C118 H118 126.3 . . ?
C117 C118 H118 126.3 . . ?
Fe4 C118 H118 126.3 . . ?
C118 C119 C115 110.0(13) . . ?
C118 C119 Fe4 69.2(9) . . ?
C115 C119 Fe4 70.7(8) . . ?
C118 C119 H119 125.0 . . ?
C115 C119 H119 125.0 . . ?
Fe4 C119 H119 125.0 . . ?
C121 C120 C124 110.9(13) . . ?
C121 C120 Fe4 71.6(9) . . ?
C124 C120 Fe4 70.7(8) . . ?
C121 C120 H120 124.5 . . ?
C124 C120 H120 124.5 . . ?
Fe4 C120 H120 124.5 . . ?
C120 C121 C122 106.3(14) . . ?
C120 C121 Fe4 68.6(8) . . ?
C122 C121 Fe4 68.1(9) . . ?
C120 C121 H121 126.8 . . ?
C122 C121 H121 126.8 . . ?
Fe4 C121 H121 126.8 . . ?
C123 C122 C121 108.4(15) . . ?
C123 C122 Fe4 70.3(9) . . ?
C121 C122 Fe4 70.5(9) . . ?
C123 C122 H122 125.8 . . ?
C121 C122 H122 125.8 . . ?
Fe4 C122 H122 125.8 . . ?
C122 C123 C124 108.1(13) . . ?
C122 C123 Fe4 69.1(9) . . ?
C124 C123 Fe4 69.8(8) . . ?
C122 C123 H123 125.9 . . ?
C124 C123 H123 125.9 . . ?
Fe4 C123 H123 125.9 . . ?
C120 C124 C123 106.2(12) . . ?
C120 C124 P8 124.0(10) . . ?
C123 C124 P8 129.7(11) . . ?
C120 C124 Fe4 68.4(8) . . ?
C123 C124 Fe4 69.2(8) . . ?
P8 C124 Fe4 123.0(7) . . ?
C126 C125 C130 119.2(18) . . ?
C126 C125 H125 120.4 . . ?
C130 C125 H125 120.4 . . ?
C125 C126 C127 118(2) . . ?
C125 C126 H126 121.1 . . ?
C127 C126 H126 121.1 . . ?
C128 C127 C126 121(2) . . ?
C128 C127 H127 119.5 . . ?
C126 C127 H127 119.5 . . ?
C127 C128 C129 119.7(17) . . ?
C127 C128 H128 120.2 . . ?
C129 C128 H128 120.2 . . ?
C130 C129 C128 119.9(14) . . ?
C130 C129 P8 119.5(11) . . ?
C128 C129 P8 120.5(11) . . ?
C129 C130 C125 122.3(15) . . ?
C129 C130 H130 118.9 . . ?
C125 C130 H130 118.9 . . ?
C136 C131 C132 119.3(15) . . ?
C136 C131 H131 120.4 . . ?
C132 C131 H131 120.4 . . ?
C133 C132 C131 121.4(16) . . ?
C133 C132 H132 119.3 . . ?
C131 C132 H132 119.3 . . ?
C132 C133 C134 120.2(14) . . ?
C132 C133 H133 119.9 . . ?
C134 C133 H133 119.9 . . ?
C135 C134 C133 116.7(15) . . ?
C135 C134 H134 121.6 . . ?
C133 C134 H134 121.6 . . ?
C136 C135 C134 122.1(14) . . ?
C136 C135 H135 118.9 . . ?
C134 C135 H135 118.9 . . ?
C135 C136 C131 120.2(13) . . ?
C135 C136 P8 118.3(11) . . ?
C131 C136 P8 121.0(11) . . ?
C49 Fe1 C50 39.7(7) . . ?
C49 Fe1 C55 117.1(6) . . ?
C50 Fe1 C55 148.2(6) . . ?
C49 Fe1 C47 70.2(6) . . ?
C50 Fe1 C47 68.8(6) . . ?
C55 Fe1 C47 132.3(5) . . ?
C49 Fe1 C56 152.8(7) . . ?
C50 Fe1 C56 167.0(7) . . ?
C55 Fe1 C56 42.3(5) . . ?
C47 Fe1 C56 109.1(5) . . ?
C49 Fe1 C51 69.4(7) . . ?
C50 Fe1 C51 41.5(6) . . ?
C55 Fe1 C51 170.0(6) . . ?
C47 Fe1 C51 40.6(5) . . ?
C56 Fe1 C51 128.7(6) . . ?
C49 Fe1 C48 41.9(6) . . ?
C50 Fe1 C48 68.5(7) . . ?
C55 Fe1 C48 109.8(6) . . ?
C47 Fe1 C48 41.9(5) . . ?
C56 Fe1 C48 119.1(6) . . ?
C51 Fe1 C48 69.4(6) . . ?
C49 Fe1 C54 106.6(7) . . ?
C50 Fe1 C54 114.5(6) . . ?
C55 Fe1 C54 40.9(5) . . ?
C47 Fe1 C54 171.0(6) . . ?
C56 Fe1 C54 69.7(6) . . ?
C51 Fe1 C54 147.1(6) . . ?
C48 Fe1 C54 130.4(6) . . ?
C49 Fe1 C52 130.1(6) . . ?
C50 Fe1 C52 108.6(6) . . ?
C55 Fe1 C52 67.5(6) . . ?
C47 Fe1 C52 146.8(6) . . ?
C56 Fe1 C52 65.7(6) . . ?
C51 Fe1 C52 114.9(6) . . ?
C48 Fe1 C52 170.3(5) . . ?
C54 Fe1 C52 41.5(6) . . ?
C49 Fe1 C53 170.7(7) . . ?
C50 Fe1 C53 133.0(7) . . ?
C55 Fe1 C53 66.2(5) . . ?
C47 Fe1 C53 114.6(5) . . ?
C56 Fe1 C53 35.1(5) . . ?
C51 Fe1 C53 108.6(6) . . ?
C48 Fe1 C53 146.7(5) . . ?
C54 Fe1 C53 69.9(6) . . ?
C52 Fe1 C53 41.8(3) . . ?
C88 Fe2 C89 41.5(6) . . ?
C88 Fe2 C84 155.5(6) . . ?
C89 Fe2 C84 122.0(6) . . ?
C88 Fe2 C83 118.4(6) . . ?
C89 Fe2 C83 104.9(6) . . ?
C84 Fe2 C83 39.9(5) . . ?
C88 Fe2 C85 159.2(6) . . ?
C89 Fe2 C85 159.2(6) . . ?
C84 Fe2 C85 40.2(5) . . ?
C83 Fe2 C85 68.0(5) . . ?
C88 Fe2 C82 103.6(6) . . ?
C89 Fe2 C82 120.2(6) . . ?
C84 Fe2 C82 66.9(6) . . ?
C83 Fe2 C82 40.2(6) . . ?
C85 Fe2 C82 67.8(5) . . ?
C88 Fe2 C81 119.9(6) . . ?
C89 Fe2 C81 156.2(5) . . ?
C84 Fe2 C81 68.4(6) . . ?
C83 Fe2 C81 68.5(6) . . ?
C85 Fe2 C81 41.4(5) . . ?
C82 Fe2 C81 40.3(5) . . ?
C88 Fe2 C87 40.3(5) . . ?
C89 Fe2 C87 68.6(6) . . ?
C84 Fe2 C87 164.0(6) . . ?
C83 Fe2 C87 154.3(6) . . ?
C85 Fe2 C87 126.3(6) . . ?
C82 Fe2 C87 120.1(6) . . ?
C81 Fe2 C87 106.9(6) . . ?
C88 Fe2 C90 67.7(5) . . ?
C89 Fe2 C90 40.2(5) . . ?
C84 Fe2 C90 112.3(5) . . ?
C83 Fe2 C90 124.8(5) . . ?
C85 Fe2 C90 126.9(5) . . ?
C82 Fe2 C90 158.3(5) . . ?
C81 Fe2 C90 161.3(5) . . ?
C87 Fe2 C90 67.0(5) . . ?
C88 Fe2 C86 67.9(6) . . ?
C89 Fe2 C86 68.7(6) . . ?
C84 Fe2 C86 129.2(6) . . ?
C83 Fe2 C86 163.0(6) . . ?
C85 Fe2 C86 112.2(5) . . ?
C82 Fe2 C86 156.7(6) . . ?
C81 Fe2 C86 123.6(6) . . ?
C87 Fe2 C86 39.7(6) . . ?
C90 Fe2 C86 40.5(5) . . ?
C13 Fe3 C22 129.0(5) . . ?
C13 Fe3 C21 167.5(6) . . ?
C22 Fe3 C21 42.0(5) . . ?
C13 Fe3 C15 67.8(6) . . ?
C22 Fe3 C15 151.4(6) . . ?
C21 Fe3 C15 116.6(6) . . ?
C13 Fe3 C17 40.6(6) . . ?
C22 Fe3 C17 109.5(6) . . ?
C21 Fe3 C17 128.6(6) . . ?
C15 Fe3 C17 66.5(6) . . ?
C13 Fe3 C19 117.8(6) . . ?
C22 Fe3 C19 68.2(6) . . ?
C21 Fe3 C19 69.5(6) . . ?
C15 Fe3 C19 129.1(7) . . ?
C17 Fe3 C19 152.1(6) . . ?
C13 Fe3 C20 152.2(6) . . ?
C22 Fe3 C20 68.2(6) . . ?
C21 Fe3 C20 39.8(6) . . ?
C15 Fe3 C20 107.9(7) . . ?
C17 Fe3 C20 164.9(6) . . ?
C19 Fe3 C20 42.2(6) . . ?
C13 Fe3 C14 41.0(5) . . ?
C22 Fe3 C14 167.3(5) . . ?
C21 Fe3 C14 149.4(5) . . ?
C15 Fe3 C14 40.3(6) . . ?
C17 Fe3 C14 67.9(6) . . ?
C19 Fe3 C14 107.8(6) . . ?
C20 Fe3 C14 117.6(6) . . ?
C13 Fe3 C16 67.9(6) . . ?
C22 Fe3 C16 118.2(6) . . ?
C21 Fe3 C16 107.2(6) . . ?
C15 Fe3 C16 40.3(6) . . ?
C17 Fe3 C16 39.2(6) . . ?
C19 Fe3 C16 167.2(6) . . ?
C20 Fe3 C16 127.6(6) . . ?
C14 Fe3 C16 68.3(6) . . ?
C13 Fe3 C18 110.2(5) . . ?
C22 Fe3 C18 39.7(5) . . ?
C21 Fe3 C18 68.3(6) . . ?
C15 Fe3 C18 167.3(6) . . ?
C17 Fe3 C18 120.8(6) . . ?
C19 Fe3 C18 39.7(5) . . ?
C20 Fe3 C18 67.7(6) . . ?
C14 Fe3 C18 129.9(6) . . ?
C16 Fe3 C18 151.9(6) . . ?
C120 Fe4 C122 68.2(6) . . ?
C120 Fe4 C118 151.1(6) . . ?
C122 Fe4 C118 127.2(7) . . ?
C120 Fe4 C117 168.0(6) . . ?
C122 Fe4 C117 105.8(7) . . ?
C118 Fe4 C117 40.7(6) . . ?
C120 Fe4 C123 68.4(6) . . ?
C122 Fe4 C123 40.6(6) . . ?
C118 Fe4 C123 106.3(6) . . ?
C117 Fe4 C123 114.4(6) . . ?
C120 Fe4 C119 120.2(6) . . ?
C122 Fe4 C119 166.7(6) . . ?
C118 Fe4 C119 40.5(6) . . ?
C117 Fe4 C119 67.8(6) . . ?
C123 Fe4 C119 129.9(6) . . ?
C120 Fe4 C124 40.8(5) . . ?
C122 Fe4 C124 68.9(6) . . ?
C118 Fe4 C124 116.3(6) . . ?
C117 Fe4 C124 148.2(6) . . ?
C123 Fe4 C124 41.0(5) . . ?
C119 Fe4 C124 110.0(5) . . ?
C120 Fe4 C116 131.6(6) . . ?
C122 Fe4 C116 113.6(7) . . ?
C118 Fe4 C116 69.2(6) . . ?
C117 Fe4 C116 40.0(6) . . ?
C123 Fe4 C116 145.7(6) . . ?
C119 Fe4 C116 69.6(6) . . ?
C124 Fe4 C116 171.5(6) . . ?
C120 Fe4 C121 39.9(6) . . ?
C122 Fe4 C121 41.4(6) . . ?
C118 Fe4 C121 166.9(6) . . ?
C117 Fe4 C121 129.0(7) . . ?
C123 Fe4 C121 68.8(6) . . ?
C119 Fe4 C121 151.6(6) . . ?
C124 Fe4 C121 68.6(6) . . ?
C116 Fe4 C121 107.5(6) . . ?
C120 Fe4 C115 110.5(5) . . ?
C122 Fe4 C115 149.2(6) . . ?
C118 Fe4 C115 69.5(6) . . ?
C117 Fe4 C115 68.9(6) . . ?
C123 Fe4 C115 169.8(6) . . ?
C119 Fe4 C115 41.1(5) . . ?
C124 Fe4 C115 131.6(5) . . ?
C116 Fe4 C115 42.7(5) . . ?
C121 Fe4 C115 117.3(6) . . ?
C124 P8 C129 106.3(6) . . ?
C124 P8 C136 105.6(6) . . ?
C129 P8 C136 109.1(6) . . ?
C124 P8 Au1 110.8(4) . . ?
C129 P8 Au1 109.0(4) . . ?
C136 P8 Au1 115.7(5) . . ?
C96 P1 C90 104.2(6) . . ?
C96 P1 C102 101.0(6) . . ?
C90 P1 C102 100.8(6) . . ?
C96 P1 Au6 116.7(5) . . ?
C90 P1 Au6 117.5(4) . . ?
C102 P1 Au6 114.3(4) . . ?
C62 P2 C55 108.1(6) . . ?
C62 P2 C68 103.1(6) . . ?
C55 P2 C68 104.7(6) . . ?
C62 P2 Au7 113.4(5) . . ?
C55 P2 Au7 111.9(4) . . ?
C68 P2 Au7 114.9(5) . . ?
C46 P3 C47 104.9(6) . . ?
C46 P3 C40 105.5(6) . . ?
C47 P3 C40 105.1(6) . . ?
C46 P3 Au5 114.5(5) . . ?
C47 P3 Au5 114.9(4) . . ?
C40 P3 Au5 111.1(4) . . ?
C85 P4 C80 103.2(6) . . ?
C85 P4 C74 105.7(6) . . ?
C80 P4 C74 103.4(6) . . ?
C85 P4 Au8 109.3(4) . . ?
C80 P4 Au8 115.1(4) . . ?
C74 P4 Au8 118.6(5) . . ?
C6 P5 C13 105.8(6) . . ?
C6 P5 C12 105.4(6) . . ?
C13 P5 C12 101.7(6) . . ?
C6 P5 Au2 110.4(4) . . ?
C13 P5 Au2 113.2(5) . . ?
C12 P5 Au2 119.3(5) . . ?
C115 P6 C108 104.6(6) . . ?
C115 P6 C109 103.0(6) . . ?
C108 P6 C109 104.7(6) . . ?
C115 P6 Au3 113.9(5) . . ?
C108 P6 Au3 116.0(5) . . ?
C109 P6 Au3 113.4(4) . . ?
C34 P7 C28 100.6(6) . . ?
C34 P7 C22 105.1(6) . . ?
C28 P7 C22 108.0(6) . . ?
C34 P7 Au4 117.9(4) . . ?
C28 P7 Au4 114.4(4) . . ?
C22 P7 Au4 110.0(4) . . ?

loop_
_geom_bond_atom_site_label_1
_geom_bond_atom_site_label_2
_geom_bond_distance
_geom_bond_site_symmetry_2
_geom_bond_publ_flag
Au1 P8 2.300(4) . ?
Au1 Au6 2.6937(7) . ?
Au1 Au8 2.7975(8) . ?
Au1 Au2 2.8193(7) . ?
Au1 Au3 2.9151(8) . ?
Au2 P5 2.325(3) . ?
Au2 Au6 2.8182(7) . ?
Au2 Au4 2.8756(8) . ?
Au2 Au3 2.9515(8) . ?
Au3 P6 2.277(3) . ?
Au3 Au6 2.6122(7) . ?
Au3 Au7 2.8872(7) . ?
Au3 Au4 2.8997(7) . ?
Au3 Au5 3.2261(8) . ?
Au4 P7 2.312(3) . ?
Au4 Au6 2.7237(7) . ?
Au4 Au5 2.8090(8) . ?
Au5 P3 2.294(4) . ?
Au5 Au6 2.7157(8) . ?
Au5 Au7 2.8684(7) . ?
Au6 P1 2.347(3) . ?
Au6 Au8 2.7467(6) . ?
Au6 Au7 2.7462(7) . ?
Au7 P2 2.301(3) . ?
Au7 Au8 2.7763(8) . ?
Au8 P4 2.299(3) . ?
C1 C2 1.3900 . ?
C1 C6 1.3900 . ?
C1 H1 0.9400 . ?
C2 C3 1.3900 . ?
C2 H2 0.9400 . ?
C3 C4 1.3900 . ?
C3 H3 0.9400 . ?
C4 C5 1.3900 . ?
C4 H4 0.9400 . ?
C5 C6 1.3900 . ?
C5 H5 0.9400 . ?
C6 P5 1.811(10) . ?
C7 C12 1.36(2) . ?
C7 C8 1.42(2) . ?
C7 H7 0.9400 . ?
C8 C9 1.42(3) . ?
C8 H8 0.9400 . ?
C9 C10 1.35(2) . ?
C9 H9 0.9400 . ?
C10 C11 1.41(2) . ?
C10 H10 0.9400 . ?
C11 C12 1.36(2) . ?
C11 H11 0.9400 . ?
C12 P5 1.831(15) . ?
C13 C17 1.41(2) . ?
C13 C14 1.433(18) . ?
C13 P5 1.823(13) . ?
C13 Fe3 2.031(13) . ?
C14 C15 1.41(2) . ?
C14 Fe3 2.061(15) . ?
C14 H14 0.9900 . ?
C15 C16 1.41(2) . ?
C15 Fe3 2.042(17) . ?
C15 H15 0.9900 . ?
C16 C17 1.38(2) . ?
C16 Fe3 2.059(16) . ?
C16 H16 0.9900 . ?
C17 Fe3 2.040(15) . ?
C17 H17 0.9900 . ?
C18 C22 1.391(19) . ?
C18 C19 1.40(2) . ?
C18 Fe3 2.067(14) . ?
C18 H18 0.9900 . ?
C19 C20 1.48(2) . ?
C19 Fe3 2.053(16) . ?
C19 H19 0.9900 . ?
C20 C21 1.39(2) . ?
C20 Fe3 2.057(16) . ?
C20 H20 0.9900 . ?
C21 C22 1.460(18) . ?
C21 Fe3 2.044(15) . ?
C21 H21 0.9900 . ?
C22 P7 1.811(14) . ?
C22 Fe3 2.033(14) . ?
C23 C28 1.388(19) . ?
C23 C24 1.36(2) . ?
C23 H23 0.9400 . ?
C24 C25 1.40(2) . ?
C24 H24 0.9400 . ?
C25 C26 1.33(2) . ?
C25 H25 0.9400 . ?
C26 C27 1.43(2) . ?
C26 H26 0.9400 . ?
C27 C28 1.371(19) . ?
C27 H27 0.9400 . ?
C28 P7 1.815(14) . ?
C29 C30 1.36(2) . ?
C29 C34 1.42(2) . ?
C29 H29 0.9400 . ?
C30 C31 1.38(2) . ?
C30 H30 0.9400 . ?
C31 C32 1.41(2) . ?
C31 H31 0.9400 . ?
C32 C33 1.41(2) . ?
C32 H32 0.9400 . ?
C33 C34 1.413(19) . ?
C33 H33 0.9400 . ?
C34 P7 1.796(14) . ?
C35 C36 1.34(2) . ?
C35 C40 1.380(18) . ?
C35 H35 0.9400 . ?
C36 C37 1.42(2) . ?
C36 H36 0.9400 . ?
C37 C38 1.33(2) . ?
C37 H37 0.9400 . ?
C38 C39 1.34(2) . ?
C38 H38 0.9400 . ?
C39 C40 1.374(19) . ?
C39 H39 0.9400 . ?
C40 P3 1.847(13) . ?
C41 C42 1.39(2) . ?
C41 C46 1.413(19) . ?
C41 H41 0.9400 . ?
C42 C43 1.41(2) . ?
C42 H42 0.9400 . ?
C43 C44 1.34(2) . ?
C43 H43 0.9400 . ?
C44 C45 1.39(2) . ?
C44 H44 0.9400 . ?
C45 C46 1.39(2) . ?
C45 H45 0.9400 . ?
C46 P3 1.802(15) . ?
C47 C51 1.420(19) . ?
C47 C48 1.462(18) . ?
C47 P3 1.793(13) . ?
C47 Fe1 2.039(13) . ?
C48 C49 1.46(2) . ?
C48 Fe1 2.052(15) . ?
C48 H48 0.9900 . ?
C49 C50 1.38(2) . ?
C49 Fe1 2.017(18) . ?
C49 H49 0.9900 . ?
C50 C51 1.45(2) . ?
C50 Fe1 2.030(17) . ?
C50 H50 0.9900 . ?
C51 Fe1 2.055(15) . ?
C51 H51 0.9900 . ?
C52 C54 1.46(2) . ?
C52 C53 1.476(9) . ?
C52 Fe1 2.073(16) . ?
C52 H52 0.9900 . ?
C53 C56 1.242(19) . ?
C53 Fe1 2.068(15) . ?
C53 H53 0.9900 . ?
C54 C55 1.424(19) . ?
C54 Fe1 2.050(14) . ?
C54 H54 0.9900 . ?
C55 C56 1.467(18) . ?
C55 P2 1.815(14) . ?
C55 Fe1 2.021(14) . ?
C56 Fe1 2.044(14) . ?
C56 H56 0.9900 . ?
C57 C58 1.35(2) . ?
C57 C62 1.415(18) . ?
C57 H57 0.9400 . ?
C58 C59 1.38(2) . ?
C58 H58 0.9400 . ?
C59 C60 1.37(2) . ?
C59 H59 0.9400 . ?
C60 C61 1.37(2) . ?
C60 H60 0.9400 . ?
C61 C62 1.407(19) . ?
C61 H61 0.9400 . ?
C62 P2 1.796(14) . ?
C63 C68 1.35(2) . ?
C63 C64 1.43(2) . ?
C63 H63 0.9400 . ?
C64 C65 1.39(2) . ?
C64 H64 0.9400 . ?
C65 C66 1.38(2) . ?
C65 H65 0.9400 . ?
C66 C67 1.42(2) . ?
C66 H66 0.9400 . ?
C67 C68 1.331(19) . ?
C67 H67 0.9400 . ?
C68 P2 1.830(13) . ?
C69 C74 1.398(19) . ?
C69 C70 1.41(2) . ?
C69 H69 0.9400 . ?
C70 C71 1.33(2) . ?
C70 H70 0.9400 . ?
C71 C72 1.34(2) . ?
C71 H71 0.9400 . ?
C72 C73 1.43(2) . ?
C72 H72 0.9400 . ?
C73 C74 1.37(2) . ?
C73 H73 0.9400 . ?
C74 P4 1.811(13) . ?
C75 C76 1.29(2) . ?
C75 C80 1.388(19) . ?
C75 H75 0.9400 . ?
C76 C77 1.39(2) . ?
C76 H76 0.9400 . ?
C77 C78 1.39(2) . ?
C77 H77 0.9400 . ?
C78 C79 1.38(2) . ?
C78 H78 0.9400 . ?
C79 C80 1.370(19) . ?
C79 H79 0.9400 . ?
C80 P4 1.805(14) . ?
C81 C82 1.418(19) . ?
C81 C85 1.452(19) . ?
C81 Fe2 2.067(13) . ?
C81 H81 0.9900 . ?
C82 C83 1.41(2) . ?
C82 Fe2 2.050(14) . ?
C82 H82 0.9900 . ?
C83 C84 1.390(19) . ?
C83 Fe2 2.040(15) . ?
C83 H83 0.9900 . ?
C84 C85 1.402(19) . ?
C84 Fe2 2.035(15) . ?
C84 H84 0.9900 . ?
C85 P4 1.800(13) . ?
C85 Fe2 2.040(12) . ?
C86 C87 1.41(2) . ?
C86 C90 1.449(19) . ?
C86 Fe2 2.101(15) . ?
C86 H86 0.9900 . ?
C87 C88 1.403(19) . ?
C87 Fe2 2.063(14) . ?
C87 H87 0.9900 . ?
C88 C89 1.42(2) . ?
C88 Fe2 2.005(14) . ?
C88 H88 0.9900 . ?
C89 C90 1.409(17) . ?
C89 Fe2 2.003(13) . ?
C89 H89 0.9900 . ?
C90 P1 1.836(13) . ?
C90 Fe2 2.090(12) . ?
C91 C92 1.37(2) . ?
C91 C96 1.399(19) . ?
C91 H91 0.9400 . ?
C92 C93 1.39(2) . ?
C92 H92 0.9400 . ?
C93 C94 1.33(2) . ?
C93 H93 0.9400 . ?
C94 C95 1.38(2) . ?
C94 H94 0.9400 . ?
C95 C96 1.43(2) . ?
C95 H95 0.9400 . ?
C96 P1 1.818(14) . ?
C97 C102 1.357(18) . ?
C97 C98 1.414(19) . ?
C97 H97 0.9400 . ?
C98 C99 1.35(2) . ?
C98 H98 0.9400 . ?
C99 C100 1.33(2) . ?
C99 H99 0.9400 . ?
C100 C101 1.365(18) . ?
C100 H100 0.9400 . ?
C101 C102 1.408(18) . ?
C101 H101 0.9400 . ?
C102 P1 1.835(13) . ?
C103 C108 1.338(19) . ?
C103 C104 1.43(2) . ?
C103 H103 0.9400 . ?
C104 C105 1.45(3) . ?
C104 H104 0.9400 . ?
C105 C106 1.30(3) . ?
C105 H105 0.9400 . ?
C106 C107 1.37(2) . ?
C106 H106 0.9400 . ?
C107 C108 1.40(2) . ?
C107 H107 0.9400 . ?
C108 P6 1.829(14) . ?
C109 C110 1.38(2) . ?
C109 C114 1.358(19) . ?
C109 P6 1.844(13) . ?
C110 C111 1.39(2) . ?
C110 H110 0.9400 . ?
C111 C112 1.38(2) . ?
C111 H111 0.9400 . ?
C112 C113 1.38(2) . ?
C112 H112 0.9400 . ?
C113 C114 1.40(2) . ?
C113 H113 0.9400 . ?
C114 H114 0.9400 . ?
C115 C119 1.453(19) . ?
C115 C116 1.51(2) . ?
C115 P6 1.767(13) . ?
C115 Fe4 2.085(14) . ?
C116 C117 1.40(2) . ?
C116 Fe4 2.050(16) . ?
C116 H116 0.9900 . ?
C117 C118 1.42(2) . ?
C117 Fe4 2.040(17) . ?
C117 H117 0.9900 . ?
C118 C119 1.41(2) . ?
C118 Fe4 2.037(16) . ?
C118 H118 0.9900 . ?
C119 Fe4 2.052(15) . ?
C119 H119 0.9900 . ?
C120 C121 1.39(2) . ?
C120 C124 1.420(19) . ?
C120 Fe4 2.019(14) . ?
C120 H120 0.9900 . ?
C121 C122 1.44(2) . ?
C121 Fe4 2.058(15) . ?
C121 H121 0.9900 . ?
C122 C123 1.41(2) . ?
C122 Fe4 2.026(17) . ?
C122 H122 0.9900 . ?
C123 C124 1.434(19) . ?
C123 Fe4 2.042(15) . ?
C123 H123 0.9900 . ?
C124 P8 1.785(14) . ?
C124 Fe4 2.049(14) . ?
C125 C126 1.36(3) . ?
C125 C130 1.40(2) . ?
C125 H125 0.9400 . ?
C126 C127 1.45(3) . ?
C126 H126 0.9400 . ?
C127 C128 1.34(2) . ?
C127 H127 0.9400 . ?
C128 C129 1.39(2) . ?
C128 H128 0.9400 . ?
C129 C130 1.335(19) . ?
C129 P8 1.850(14) . ?
C130 H130 0.9400 . ?
C131 C136 1.361(19) . ?
C131 C132 1.38(2) . ?
C131 H131 0.9400 . ?
C132 C133 1.33(2) . ?
C132 H132 0.9400 . ?
C133 C134 1.42(2) . ?
C133 H133 0.9400 . ?
C134 C135 1.384(19) . ?
C134 H134 0.9400 . ?
C135 C136 1.342(19) . ?
C135 H135 0.9400 . ?
C136 P8 1.856(13) . ?
